data_4320710
loop_
_publ_author_name
'Osako, Takao'
'Tachi, Yoshimitsu'
'Taki, Masayasu'
'Fukuzumi, Shunichi'
'Itoh, Shinobu'

_publ_section_title
;
 Modulation of Coordination Chemistry in Copper(I) Complexes Supported by
 Bis[2-(2-pyridyl)ethyl]amine-Based Tridentate Ligands
;
_journal_coden_ASTM INOCAJ
_journal_issue 26
_journal_name_full 'Inorganic Chemistry'
_journal_page_first 6604
_journal_page_last 6609
_journal_paper_doi 10.1021/ic010625d
_journal_volume 40
_journal_year 2001
_chemical_formula_moiety 'C26 H32 Cl Cu N4 O4 '
_chemical_formula_sum 'C26 H32 Cl Cu N4 O4'
_chemical_formula_weight 563.56
_space_group_IT_number 1
_symmetry_cell_setting triclinic
_symmetry_Int_Tables_number 1
_symmetry_space_group_name_Hall 'P 1'
_symmetry_space_group_name_H-M 'P 1'
_cell_angle_alpha 106.494(2)
_cell_angle_beta 106.108(5)
_cell_angle_gamma 99.266(3)
_cell_formula_units_Z 2
_cell_length_a 11.956(1)
_cell_length_b 12.073(1)
_cell_length_c 10.379(1)
_cell_measurement_reflns_used 7959
_cell_measurement_temperature 158.1
_cell_measurement_theta_max 27.5
_cell_measurement_theta_min 2.2
_cell_volume 1332.5(2)
_computing_cell_refinement PROCESS-AUTO
_computing_data_collection PROCESS-AUTO
_computing_data_reduction CrystalStructure
_computing_publication_material 'CrystalStructure Ver. 2.00'
_computing_structure_refinement CRYSTALS
_computing_structure_solution SIR92
_diffrn_detector_area_resol_mean 10.00
_diffrn_measured_fraction_theta_full 0.9810
_diffrn_measured_fraction_theta_max 0.9810
_diffrn_measurement_device_type 'Rigaku RAXIS-RAPID'
_diffrn_measurement_method \w
_diffrn_radiation_type 'Mo K\a'
_diffrn_radiation_wavelength 0.7107
_diffrn_reflns_av_R_equivalents 0.041
_diffrn_reflns_limit_h_max 15
_diffrn_reflns_limit_h_min -15
_diffrn_reflns_limit_k_max 15
_diffrn_reflns_limit_k_min -15
_diffrn_reflns_limit_l_max 13
_diffrn_reflns_limit_l_min -13
_diffrn_reflns_number 9468
_diffrn_reflns_theta_full 27.48
_diffrn_reflns_theta_max 27.48
_exptl_absorpt_coefficient_mu 0.958
_exptl_absorpt_correction_T_max 0.826
_exptl_absorpt_correction_T_min 0.614
_exptl_absorpt_correction_type multi-scan
_exptl_absorpt_process_details
;
     Higashi, T. (1995). Program for Absorption Correction.
     Rigaku Corporation, Tokyo, Japan.
;
_exptl_crystal_colour white
_exptl_crystal_density_diffrn 1.405
_exptl_crystal_density_method 'not measured'
_exptl_crystal_description block
_exptl_crystal_size_max 0.30
_exptl_crystal_size_mid 0.30
_exptl_crystal_size_min 0.20
_refine_diff_density_max 0.53
_refine_diff_density_min -1.27
_refine_ls_extinction_coef -226.4(3)
_refine_ls_extinction_method 'Larson (1970) Crystallographic Computing eq. 22'
_refine_ls_goodness_of_fit_ref 0.837
_refine_ls_hydrogen_treatment refall
_refine_ls_number_parameters 714
_refine_ls_number_reflns 4862
_refine_ls_R_factor_gt 0.0420
_refine_ls_shift/su_max 2.0530
_refine_ls_structure_factor_coef F
_refine_ls_weighting_details 'w = 1/[0.005Fo^2^ + 1.000\s^2^(Fo)]'
_refine_ls_weighting_scheme calc
_refine_ls_wR_factor_ref 0.0640
_reflns_number_gt 4708
_reflns_number_total 4201
_reflns_threshold_expression F^2^>2.0\s(F^2^)
_cod_data_source_file ic010625d_1.cif
_cod_data_source_block '_[CuI(L2)oCH3CN]ClO4(2oCH3CN)'
_cod_original_sg_symbol_H-M 'P 1 '
_cod_original_formula_sum 'C52 H64 Cl2 Cu2 N8 O8 '
_cod_database_code 4320710

loop_
_symmetry_equiv_pos_as_xyz
x,y,z

loop_
_atom_site_label
_atom_site_type_symbol
_atom_site_fract_x
_atom_site_fract_y
_atom_site_fract_z
_atom_site_U_iso_or_equiv
_atom_site_adp_type
_atom_site_occupancy
_atom_site_symmetry_multiplicity
_atom_site_calc_flag
_atom_site_refinement_flags
_atom_site_disorder_assembly
_atom_site_disorder_group
Cu1 Cu 0.2195(1) 1.0322(1) 0.4073(1) 0.0211(2) Uani 1.00 1 d . . .
Cu2 Cu 0.4812(1) 0.5096(1) 0.3214(1) 0.0222(2) Uani 1.00 1 d . . .
Cl1 Cl -0.2827(2) 1.0107(2) 0.1807(2) 0.0261(5) Uani 1.00 1 d . . .
Cl2 Cl 0.9826(2) 0.5316(2) 0.5516(3) 0.0318(5) Uani 1.00 1 d . . .
O1 O -0.2924(8) 0.9943(8) 0.3094(7) 0.056(2) Uani 1.00 1 d . . .
O2 O -0.2823(7) 1.1330(6) 0.1927(9) 0.056(2) Uani 1.00 1 d . . .
O3 O -0.1716(7) 0.9962(7) 0.164(1) 0.063(2) Uani 1.00 1 d . . .
O4 O -0.3861(7) 0.9307(6) 0.0615(7) 0.054(2) Uani 1.00 1 d . . .
O5 O 1.0854(8) 0.6037(9) 0.668(1) 0.074(3) Uani 1.00 1 d . . .
O6 O 0.9894(6) 0.5504(5) 0.4267(7) 0.047(2) Uani 1.00 1 d . . .
O7 O 0.8780(7) 0.5579(9) 0.578(1) 0.063(3) Uani 1.00 1 d . . .
O8 O 0.9904(7) 0.4118(7) 0.5439(8) 0.052(2) Uani 1.00 1 d . . .
N1 N 0.1136(6) 0.8779(6) 0.4353(7) 0.024(2) Uani 1.00 1 d . . .
N2 N 0.3613(6) 1.0884(6) 0.5966(7) 0.021(2) Uani 1.00 1 d . . .
N3 N 0.2329(5) 0.9394(5) 0.2205(7) 0.022(1) Uani 1.00 1 d . . .
N4 N 0.1256(7) 1.1372(6) 0.3508(8) 0.035(2) Uani 1.00 1 d . . .
N5 N 0.5861(5) 0.6604(6) 0.2979(8) 0.023(2) Uani 1.00 1 d . . .
N6 N 0.3438(6) 0.4581(5) 0.1376(8) 0.023(2) Uani 1.00 1 d . . .
N7 N 0.4703(6) 0.6033(6) 0.5236(7) 0.023(2) Uani 1.00 1 d . . .
N8 N 0.5770(5) 0.4022(6) 0.3881(7) 0.022(1) Uani 1.00 1 d . . .
C1 C 0.3809(9) 1.2971(8) 0.630(1) 0.046(2) Uani 1.00 1 d . . .
C2 C 0.4102(7) 1.1983(8) 0.6802(9) 0.030(2) Uani 1.00 1 d . . .
C3 C 0.4984(9) 1.2292(9) 0.816(1) 0.046(3) Uani 1.00 1 d . . .
C4 C 0.5299(8) 1.1432(9) 0.8653(9) 0.044(2) Uani 1.00 1 d . . .
C5 C 0.4749(9) 1.024(1) 0.782(1) 0.034(2) Uani 1.00 1 d . . .
C6 C 0.3917(8) 0.9999(7) 0.648(1) 0.032(2) Uani 1.00 1 d . . .
C7 C 0.3263(7) 0.8730(7) 0.5503(9) 0.025(2) Uani 1.00 1 d . . .
C8 C 0.1953(7) 0.8434(6) 0.5427(8) 0.024(2) Uani 1.00 1 d . . .
C9 C 0.4339(7) 1.0561(7) 0.285(1) 0.029(2) Uani 1.00 1 d . . .
C10 C 0.3266(7) 0.9680(7) 0.1787(8) 0.022(2) Uani 1.00 1 d . . .
C11 C 0.3241(8) 0.9174(7) 0.0350(9) 0.029(2) Uani 1.00 1 d . . .
C12 C 0.2266(8) 0.8410(7) -0.0604(9) 0.033(2) Uani 1.00 1 d . . .
C13 C 0.1272(7) 0.8025(7) -0.0260(8) 0.026(2) Uani 1.00 1 d . . .
C14 C 0.1311(7) 0.8537(7) 0.1200(9) 0.025(2) Uani 1.00 1 d . . .
C15 C 0.0321(6) 0.8201(6) 0.1657(7) 0.021(2) Uani 1.00 1 d . . .
C16 C 0.0701(6) 0.7805(5) 0.2981(7) 0.017(1) Uani 1.00 1 d . . .
C17 C 0.0084(6) 0.9052(6) 0.4767(8) 0.025(2) Uani 1.00 1 d . . .
C18 C 0.0457(8) 1.0273(7) 0.5991(9) 0.032(2) Uani 1.00 1 d . . .
C19 C -0.0382(8) 1.0338(8) 0.687(1) 0.035(2) Uani 1.00 1 d . . .
C20 C -0.132(1) 1.085(1) 0.657(1) 0.054(3) Uani 1.00 1 d . . .
C21 C -0.2130(9) 1.089(1) 0.736(1) 0.051(3) Uani 1.00 1 d . . .
C22 C -0.186(1) 1.044(1) 0.851(1) 0.052(3) Uani 1.00 1 d . . .
C23 C -0.0978(7) 0.9968(8) 0.8827(9) 0.031(2) Uani 1.00 1 d . . .
C24 C -0.0190(7) 0.9868(7) 0.7982(8) 0.024(2) Uani 1.00 1 d . . .
C25 C 0.0680(7) 1.1943(6) 0.2917(9) 0.026(2) Uani 1.00 1 d . . .
C26 C -0.0051(7) 1.2576(6) 0.2210(8) 0.028(2) Uani 1.00 1 d . . .
C27 C 0.3249(9) 0.2458(7) 0.115(1) 0.036(2) Uani 1.00 1 d . . .
C28 C 0.2845(7) 0.3381(6) 0.0533(9) 0.026(2) Uani 1.00 1 d . . .
C29 C 0.2008(8) 0.3095(8) -0.083(1) 0.030(2) Uani 1.00 1 d . . .
C30 C 0.1711(8) 0.3994(8) -0.1346(9) 0.034(2) Uani 1.00 1 d . . .
C31 C 0.2260(7) 0.5166(8) -0.0449(9) 0.027(2) Uani 1.00 1 d . . .
C32 C 0.3114(5) 0.5438(7) 0.0883(7) 0.018(2) Uani 1.00 1 d . . .
C33 C 0.3751(8) 0.6719(7) 0.1782(9) 0.032(2) Uani 1.00 1 d . . .
C34 C 0.5094(8) 0.7056(8) 0.191(1) 0.037(2) Uani 1.00 1 d . . .
C35 C 0.2582(8) 0.4837(8) 0.441(1) 0.038(2) Uani 1.00 1 d . . .
C36 C 0.3722(8) 0.5719(8) 0.561(1) 0.028(2) Uani 1.00 1 d . . .
C37 C 0.3739(9) 0.6195(8) 0.696(1) 0.033(2) Uani 1.00 1 d . . .
C38 C 0.4797(7) 0.7080(7) 0.8013(9) 0.028(2) Uani 1.00 1 d . . .
C39 C 0.5779(7) 0.7349(7) 0.7548(9) 0.028(2) Uani 1.00 1 d . . .
C40 C 0.5690(6) 0.6822(7) 0.6207(8) 0.020(1) Uani 1.00 1 d . . .
C41 C 0.6751(8) 0.7203(8) 0.565(1) 0.032(2) Uani 1.00 1 d . . .
C42 C 0.6326(8) 0.7625(8) 0.4422(9) 0.037(2) Uani 1.00 1 d . . .
C43 C 0.6913(8) 0.6383(8) 0.254(1) 0.035(2) Uani 1.00 1 d . . .
C44 C 0.6584(8) 0.5170(8) 0.139(1) 0.037(2) Uani 1.00 1 d . . .
C45 C 0.7399(7) 0.5071(8) 0.0508(8) 0.024(2) Uani 1.00 1 d . . .
C46 C 0.8376(9) 0.4597(9) 0.077(1) 0.038(2) Uani 1.00 1 d . . .
C47 C 0.9105(9) 0.454(1) -0.002(1) 0.054(3) Uani 1.00 1 d . . .
C48 C 0.8915(7) 0.4935(7) -0.1154(8) 0.026(2) Uani 1.00 1 d . . .
C49 C 0.7911(9) 0.5458(9) -0.140(1) 0.039(2) Uani 1.00 1 d . . .
C50 C 0.723(1) 0.549(1) -0.058(1) 0.048(3) Uani 1.00 1 d . . .
C51 C 0.6334(7) 0.3564(8) 0.4411(9) 0.030(2) Uani 1.00 1 d . . .
C52 C 0.7014(9) 0.2850(9) 0.510(1) 0.049(3) Uani 1.00 1 d . . .
H1 H 0.3805(9) 1.2817(8) 0.537(1) 0.044(3) Uiso 1.00 1 c . . .
H2 H 0.4085(9) 1.3727(8) 0.701(1) 0.044(3) Uiso 1.00 1 c . . .
H3 H 0.3005(9) 1.3217(8) 0.623(1) 0.044(3) Uiso 1.00 1 c . . .
H4 H 0.5353(9) 1.3109(9) 0.873(1) 0.043(3) Uiso 1.00 1 c . . .
H5 H 0.5820(8) 1.1523(9) 0.9380(9) 0.040(3) Uiso 1.00 1 c . . .
H6 H 0.5051(9) 0.964(1) 0.815(1) 0.044(3) Uiso 1.00 1 c . . .
H7 H 0.3274(7) 0.8624(7) 0.4564(9) 0.030(3) Uiso 1.00 1 c . . .
H8 H 0.3659(7) 0.8203(7) 0.5863(9) 0.030(3) Uiso 1.00 1 c . . .
H9 H 0.1975(7) 0.8819(6) 0.6260(8) 0.030(2) Uiso 1.00 1 c . . .
H10 H 0.1725(7) 0.7549(6) 0.5080(8) 0.030(2) Uiso 1.00 1 c . . .
H11 H 0.4722(7) 1.0192(7) 0.340(1) 0.038(3) Uiso 1.00 1 c . . .
H12 H 0.4941(7) 1.0862(7) 0.236(1) 0.038(3) Uiso 1.00 1 c . . .
H13 H 0.4192(7) 1.1342(7) 0.332(1) 0.038(3) Uiso 1.00 1 c . . .
H14 H 0.4066(8) 0.9487(7) 0.0092(9) 0.038(3) Uiso 1.00 1 c . . .
H15 H 0.2032(8) 0.7994(7) -0.1710(9) 0.046(3) Uiso 1.00 1 c . . .
H16 H 0.0498(7) 0.7354(7) -0.0896(8) 0.027(2) Uiso 1.00 1 c . . .
H17 H -0.0006(6) 0.8867(6) 0.1898(7) 0.020(2) Uiso 1.00 1 c . . .
H18 H -0.0277(6) 0.7558(6) 0.0889(7) 0.020(2) Uiso 1.00 1 c . . .
H19 H 0.0079(6) 0.7226(5) 0.2954(7) 0.022(2) Uiso 1.00 1 c . . .
H20 H 0.1359(6) 0.7286(5) 0.2904(7) 0.022(2) Uiso 1.00 1 c . . .
H21 H -0.0193(6) 0.8280(6) 0.5051(8) 0.030(2) Uiso 1.00 1 c . . .
H22 H -0.0634(6) 0.8940(6) 0.3901(8) 0.029(2) Uiso 1.00 1 c . . .
H23 H 0.0595(8) 1.0989(7) 0.5690(9) 0.036(3) Uiso 1.00 1 c . . .
H24 H 0.1395(8) 1.0509(7) 0.6650(9) 0.036(3) Uiso 1.00 1 c . . .
H25 H -0.151(1) 1.120(1) 0.572(1) 0.078(5) Uiso 1.00 1 c . . .
H26 H -0.2707(9) 1.134(1) 0.721(1) 0.071(5) Uiso 1.00 1 c . . .
H27 H -0.243(1) 1.052(1) 0.901(1) 0.065(4) Uiso 1.00 1 c . . .
H28 H -0.0822(7) 0.9708(8) 0.9726(9) 0.036(2) Uiso 1.00 1 c . . .
H29 H 0.0522(7) 0.9548(7) 0.8093(8) 0.031(2) Uiso 1.00 1 c . . .
H30 H 0.0154(7) 1.3288(6) 0.2536(8) 0.028(2) Uiso 1.00 1 c . . .
H31 H -0.0676(7) 1.2308(6) 0.1706(8) 0.028(2) Uiso 1.00 1 c . . .
H32 H 0.0244(7) 1.2718(6) 0.1526(8) 0.028(2) Uiso 1.00 1 c . . .
H33 H 0.3098(9) 0.2537(7) 0.202(1) 0.042(3) Uiso 1.00 1 c . . .
H34 H 0.4088(9) 0.2559(7) 0.132(1) 0.042(3) Uiso 1.00 1 c . . .
H35 H 0.2818(9) 0.1686(7) 0.047(1) 0.042(3) Uiso 1.00 1 c . . .
H36 H 0.1551(8) 0.2188(8) -0.130(1) 0.034(3) Uiso 1.00 1 c . . .
H37 H 0.1026(8) 0.3861(8) -0.2236(9) 0.043(3) Uiso 1.00 1 c . . .
H38 H 0.1972(7) 0.5853(8) -0.0658(9) 0.031(2) Uiso 1.00 1 c . . .
H39 H 0.3741(8) 0.6817(7) 0.2805(9) 0.038(3) Uiso 1.00 1 c . . .
H40 H 0.3341(8) 0.7277(7) 0.1305(9) 0.038(3) Uiso 1.00 1 c . . .
H41 H 0.5438(8) 0.7806(8) 0.190(1) 0.040(3) Uiso 1.00 1 c . . .
H42 H 0.5218(8) 0.6556(8) 0.086(1) 0.040(3) Uiso 1.00 1 c . . .
H43 H 0.2762(8) 0.4103(8) 0.402(1) 0.039(3) Uiso 1.00 1 c . . .
H44 H 0.1967(8) 0.4701(8) 0.480(1) 0.039(3) Uiso 1.00 1 c . . .
H45 H 0.2312(8) 0.5157(8) 0.368(1) 0.039(3) Uiso 1.00 1 c . . .
H46 H 0.2989(9) 0.5911(8) 0.724(1) 0.042(3) Uiso 1.00 1 c . . .
H47 H 0.4871(7) 0.7555(7) 0.9125(9) 0.030(2) Uiso 1.00 1 c . . .
H48 H 0.6618(7) 0.8249(7) 0.8155(9) 0.038(3) Uiso 1.00 1 c . . .
H49 H 0.6956(8) 0.6502(8) 0.551(1) 0.040(3) Uiso 1.00 1 c . . .
H50 H 0.7356(8) 0.7902(8) 0.646(1) 0.040(3) Uiso 1.00 1 c . . .
H51 H 0.6958(8) 0.8226(8) 0.4444(9) 0.037(3) Uiso 1.00 1 c . . .
H52 H 0.5671(8) 0.7954(8) 0.4524(9) 0.037(3) Uiso 1.00 1 c . . .
H53 H 0.7566(8) 0.6450(8) 0.335(1) 0.038(3) Uiso 1.00 1 c . . .
H54 H 0.7146(8) 0.6961(8) 0.214(1) 0.038(3) Uiso 1.00 1 c . . .
H55 H 0.5779(8) 0.5011(8) 0.077(1) 0.043(3) Uiso 1.00 1 c . . .
H56 H 0.6644(8) 0.4578(8) 0.182(1) 0.043(3) Uiso 1.00 1 c . . .
H57 H 0.8501(9) 0.4246(9) 0.150(1) 0.048(3) Uiso 1.00 1 c . . .
H58 H 0.9703(9) 0.403(1) 0.008(1) 0.077(5) Uiso 1.00 1 c . . .
H59 H 0.9499(7) 0.4805(7) -0.1799(8) 0.032(2) Uiso 1.00 1 c . . .
H60 H 0.7910(9) 0.6182(9) -0.182(1) 0.055(4) Uiso 1.00 1 c . . .
H61 H 0.654(1) 0.585(1) -0.079(1) 0.066(4) Uiso 1.00 1 c . . .
H62 H 0.7681(9) 0.2763(9) 0.479(1) 0.059(4) Uiso 1.00 1 c . . .
H63 H 0.7297(9) 0.3276(9) 0.610(1) 0.059(4) Uiso 1.00 1 c . . .
H64 H 0.6515(9) 0.2081(9) 0.490(1) 0.059(4) Uiso 1.00 1 c . . .

loop_
_atom_site_aniso_label
_atom_site_aniso_U_11
_atom_site_aniso_U_22
_atom_site_aniso_U_33
_atom_site_aniso_U_12
_atom_site_aniso_U_13
_atom_site_aniso_U_23
Cu1 0.0207(4) 0.0199(4) 0.0169(5) 0.0049(3) -0.0003(4) 0.0044(4)
Cu2 0.0255(5) 0.0194(4) 0.0209(5) 0.0026(4) 0.0096(4) 0.0057(4)
Cl1 0.0204(9) 0.036(1) 0.0186(9) 0.0084(7) 0.0023(7) 0.0084(8)
Cl2 0.028(1) 0.038(1) 0.026(1) -0.0021(8) 0.0128(8) 0.0096(9)
O1 0.088(5) 0.083(5) 0.021(3) 0.037(4) 0.033(3) 0.032(3)
O2 0.060(4) 0.037(3) 0.065(5) -0.001(3) 0.021(4) 0.016(3)
O3 0.042(4) 0.061(4) 0.102(7) 0.015(3) 0.034(4) 0.041(4)
O4 0.053(4) 0.043(3) 0.024(3) -0.004(3) -0.013(3) -0.015(3)
O5 0.045(5) 0.118(7) 0.044(5) 0.005(5) 0.010(4) 0.018(5)
O6 0.055(4) 0.034(3) 0.040(4) -0.005(3) 0.006(3) 0.012(2)
O7 0.043(4) 0.101(6) 0.085(6) 0.047(4) 0.043(4) 0.053(5)
O8 0.066(4) 0.057(4) 0.054(4) 0.039(3) 0.024(3) 0.035(4)
N1 0.033(3) 0.017(3) 0.011(3) 0.000(3) 0.006(3) -0.003(2)
N2 0.015(3) 0.031(3) 0.008(3) 0.006(3) -0.005(2) 0.002(3)
N3 0.018(2) 0.018(2) 0.021(3) -0.001(2) -0.005(2) 0.007(2)
N4 0.054(4) 0.021(3) 0.032(4) 0.008(3) 0.023(3) 0.005(3)
N5 0.016(3) 0.027(3) 0.030(4) 0.003(2) 0.011(3) 0.013(3)
N6 0.022(3) 0.013(3) 0.033(4) 0.003(2) 0.010(3) 0.008(3)
N7 0.029(3) 0.031(3) 0.017(3) 0.018(3) 0.016(2) 0.008(2)
N8 0.011(2) 0.028(3) 0.026(3) 0.011(2) -0.003(2) 0.013(3)
C1 0.049(5) 0.030(4) 0.030(4) -0.005(4) -0.011(3) -0.001(3)
C2 0.023(3) 0.039(4) 0.031(4) 0.017(3) 0.005(3) 0.018(3)
C3 0.037(5) 0.041(5) 0.029(5) -0.001(4) -0.004(4) -0.013(4)
C4 0.026(4) 0.052(6) 0.024(4) 0.006(4) -0.012(3) -0.011(4)
C5 0.048(5) 0.038(5) 0.023(4) 0.016(4) 0.010(3) 0.019(4)
C6 0.040(4) 0.028(4) 0.044(5) 0.027(3) 0.022(4) 0.018(4)
C7 0.019(3) 0.026(4) 0.030(4) 0.004(3) -0.000(3) 0.020(3)
C8 0.035(4) 0.014(3) 0.025(4) 0.007(3) 0.013(3) 0.008(3)
C9 0.023(3) 0.029(4) 0.042(5) 0.013(3) 0.016(3) 0.015(3)
C10 0.031(3) 0.016(3) 0.015(3) 0.011(3) 0.008(2) -0.000(2)
C11 0.043(4) 0.026(4) 0.026(4) 0.015(3) 0.025(4) 0.005(3)
C12 0.064(5) 0.029(4) 0.022(4) 0.025(4) 0.030(4) 0.010(3)
C13 0.037(4) 0.017(3) 0.014(3) 0.009(3) 0.002(3) -0.005(3)
C14 0.030(4) 0.021(3) 0.019(3) 0.003(3) -0.003(3) 0.011(3)
C15 0.013(3) 0.023(3) 0.014(3) 0.006(2) -0.004(2) -0.007(2)
C16 0.018(3) 0.012(3) 0.025(3) -0.004(2) 0.014(2) 0.013(2)
C17 0.026(3) 0.022(3) 0.026(4) -0.007(3) 0.017(3) 0.005(3)
C18 0.039(5) 0.022(4) 0.029(4) -0.004(3) 0.012(3) 0.004(3)
C19 0.033(4) 0.021(4) 0.039(5) -0.002(3) 0.015(4) -0.005(3)
C20 0.069(7) 0.077(8) 0.048(6) 0.043(6) 0.028(5) 0.048(6)
C21 0.057(5) 0.088(7) 0.033(5) 0.061(5) 0.018(4) 0.032(5)
C22 0.052(5) 0.078(7) 0.033(5) 0.018(5) 0.031(4) 0.012(5)
C23 0.027(3) 0.039(4) 0.022(3) 0.004(3) 0.012(3) 0.006(3)
C24 0.020(3) 0.035(4) 0.022(3) 0.008(3) 0.010(2) 0.015(3)
C25 0.035(4) 0.007(2) 0.033(4) 0.001(2) 0.016(3) 0.001(3)
C26 0.024(4) 0.017(3) 0.029(4) 0.004(3) -0.006(3) 0.001(3)
C27 0.053(5) 0.014(3) 0.038(4) 0.011(3) 0.006(4) 0.009(3)
C28 0.029(3) 0.009(3) 0.027(4) -0.009(2) 0.012(3) -0.007(2)
C29 0.032(4) 0.026(4) 0.027(4) 0.007(3) 0.001(3) 0.009(3)
C30 0.037(5) 0.045(5) 0.026(4) 0.017(4) 0.007(4) 0.021(4)
C31 0.016(3) 0.035(4) 0.027(4) 0.010(3) 0.005(3) 0.007(3)
C32 0.012(3) 0.029(4) 0.006(3) -0.003(2) 0.000(2) 0.004(3)
C33 0.048(4) 0.020(3) 0.027(4) 0.015(3) 0.015(3) -0.000(3)
C34 0.032(4) 0.039(5) 0.029(4) -0.008(3) -0.002(3) 0.019(4)
C35 0.030(4) 0.036(5) 0.031(4) -0.016(3) 0.007(3) 0.002(3)
C36 0.028(3) 0.030(4) 0.036(5) 0.008(3) 0.014(3) 0.021(3)
C37 0.037(4) 0.032(4) 0.037(5) 0.006(3) 0.014(4) 0.021(4)
C38 0.027(4) 0.026(4) 0.021(4) 0.002(3) -0.000(3) 0.007(3)
C39 0.031(4) 0.035(4) 0.028(4) 0.012(3) 0.013(3) 0.019(3)
C40 0.022(3) 0.021(3) 0.018(3) 0.009(2) 0.012(2) 0.000(2)
C41 0.029(3) 0.037(4) 0.033(4) 0.003(3) 0.016(3) 0.017(4)
C42 0.036(4) 0.031(4) 0.024(4) 0.009(3) 0.003(3) -0.010(3)
C43 0.029(4) 0.039(5) 0.028(5) 0.012(4) 0.008(3) 0.001(4)
C44 0.036(4) 0.037(5) 0.035(5) 0.005(4) 0.025(4) -0.002(4)
C45 0.027(4) 0.033(4) 0.009(3) 0.004(3) 0.004(3) 0.006(3)
C46 0.040(5) 0.054(5) 0.025(5) 0.022(4) 0.015(4) 0.012(4)
C47 0.046(5) 0.073(7) 0.074(8) 0.028(5) 0.043(5) 0.041(6)
C48 0.024(3) 0.027(3) 0.028(4) 0.011(3) 0.007(3) 0.009(3)
C49 0.047(5) 0.051(5) 0.039(4) 0.026(4) 0.022(4) 0.032(4)
C50 0.051(5) 0.054(5) 0.061(6) 0.029(4) 0.029(5) 0.033(5)
C51 0.020(3) 0.037(4) 0.024(4) 0.004(3) -0.002(3) 0.010(3)
C52 0.040(5) 0.051(6) 0.056(7) 0.012(5) -0.000(5) 0.032(5)

loop_
_atom_type_symbol
_atom_type_description
_atom_type_scat_dispersion_real
_atom_type_scat_dispersion_imag
_atom_type_scat_source
C C 0.006 0.003
;
International Tables for Crystallography
(1992, Vol. C, Tables 4.2.6.8 and 6.1.1.4)
;
H H 0.000 0.000
;
International Tables for Crystallography
(1992, Vol. C, Table 6.1.1.4)
;
N N 0.011 0.006
;
International Tables for Crystallography
(1992, Vol. C, Tables 4.2.6.8 and 6.1.1.4)
;
O O 0.017 0.010
;
International Tables for Crystallography
(1992, Vol. C, Tables 4.2.6.8 and 6.1.1.4)
;
Cl Cl 0.174 0.200
;
International Tables for Crystallography
(1992, Vol. C, Tables 4.2.6.8 and 6.1.1.4)
;
Cu Cu 0.284 1.430
;
International Tables for Crystallography
(1992, Vol. C, Tables 4.2.6.8 and 6.1.1.4)
;

loop_
_geom_angle_atom_site_label_1
_geom_angle_site_symmetry_1
_geom_angle_atom_site_label_2
_geom_angle_site_symmetry_2
_geom_angle_atom_site_label_3
_geom_angle_site_symmetry_3
_geom_angle
_geom_angle_publ_flag
N1 . Cu1 . N2 . 98.3(3) yes
N1 . Cu1 . N3 . 96.3(2) yes
N2 . Cu1 . N3 . 122.0(3) yes
N1 . Cu1 . N4 . 113.7(3) yes
N2 . Cu1 . N4 . 122.4(3) yes
N3 . Cu1 . N4 . 101.4(3) yes
N5 . Cu2 . N6 . 98.3(3) yes
N5 . Cu2 . N7 . 96.9(3) yes
N6 . Cu2 . N7 . 123.3(3) yes
N5 . Cu2 . N8 . 114.3(3) yes
N6 . Cu2 . N8 . 124.8(3) yes
N7 . Cu2 . N8 . 96.6(3) yes
O1 . Cl1 . O2 . 108.2(5) yes
O1 . Cl1 . O3 . 111.6(6) yes
O2 . Cl1 . O3 . 105.8(5) yes
O1 . Cl1 . O4 . 108.6(5) yes
O2 . Cl1 . O4 . 109.4(5) yes
O3 . Cl1 . O4 . 113.1(5) yes
O5 . Cl2 . O6 . 109.8(5) yes
O5 . Cl2 . O7 . 109.8(6) yes
O6 . Cl2 . O7 . 110.7(5) yes
O5 . Cl2 . O8 . 103.0(6) yes
O6 . Cl2 . O8 . 110.0(4) yes
O7 . Cl2 . O8 . 113.3(5) yes
Cu1 . N1 . C8 . 108.0(5) yes
Cu1 . N1 . C16 . 106.6(4) yes
C8 . N1 . C16 . 109.3(6) yes
Cu1 . N1 . C17 . 112.1(5) yes
C8 . N1 . C17 . 111.5(6) yes
C16 . N1 . C17 . 109.2(6) yes
Cu1 . N2 . C2 . 125.4(5) yes
Cu1 . N2 . C6 . 115.8(6) yes
C2 . N2 . C6 . 117.9(7) yes
Cu1 . N3 . C10 . 123.9(5) yes
Cu1 . N3 . C14 . 117.5(5) yes
C10 . N3 . C14 . 117.7(7) yes
Cu1 . N4 . C25 . 168.4(7) yes
Cu2 . N5 . C34 . 111.7(5) yes
Cu2 . N5 . C42 . 107.5(5) yes
C34 . N5 . C42 . 106.4(6) yes
Cu2 . N5 . C43 . 114.9(5) yes
C34 . N5 . C43 . 107.6(7) yes
C42 . N5 . C43 . 108.4(6) yes
Cu2 . N6 . C28 . 124.0(6) yes
Cu2 . N6 . C32 . 117.5(5) yes
C28 . N6 . C32 . 118.4(7) yes
Cu2 . N7 . C36 . 122.1(6) yes
Cu2 . N7 . C40 . 117.5(5) yes
C36 . N7 . C40 . 119.7(7) yes
Cu2 . N8 . C51 . 170.3(7) yes
C2 . C1 . H1 . 110.3(6) no
C2 . C1 . H2 . 114.5(5) no
H1 . C1 . H2 . 125.116 no
C2 . C1 . H3 . 123.3(6) no
H1 . C1 . H3 . 101.646(9) no
H2 . C1 . H3 . 78.917(6) no
N2 . C2 . C1 . 120.0(7) yes
N2 . C2 . C3 . 122.2(8) yes
C1 . C2 . C3 . 117.7(8) yes
C2 . C3 . C4 . 120.1(8) yes
C2 . C3 . H4 . 120.3(6) no
C4 . C3 . H4 . 119.6(5) no
C3 . C4 . C5 . 119.4(8) yes
C3 . C4 . H5 . 126.8(5) no
C5 . C4 . H5 . 113.6(5) no
C4 . C5 . C6 . 117.5(8) yes
C4 . C5 . H6 . 117.8(5) no
C6 . C5 . H6 . 124.1(5) no
N2 . C6 . C5 . 122.8(8) yes
N2 . C6 . C7 . 116.1(7) yes
C5 . C6 . C7 . 121.1(7) yes
C6 . C7 . C8 . 111.1(7) yes
C6 . C7 . H7 . 109.9(5) no
C8 . C7 . H7 . 108.3(4) no
C6 . C7 . H8 . 108.6(4) no
C8 . C7 . H8 . 109.4(4) no
H7 . C7 . H8 . 109.463(4) no
N1 . C8 . C7 . 113.9(6) yes
N1 . C8 . H9 . 110.5(4) no
C7 . C8 . H9 . 104.3(4) no
N1 . C8 . H10 . 106.1(4) no
C7 . C8 . H10 . 102.7(4) no
H9 . C8 . H10 . 119.489(6) no
C10 . C9 . H11 . 107.1(5) no
C10 . C9 . H12 . 111.2(5) no
H11 . C9 . H12 . 106.621(6) no
C10 . C9 . H13 . 114.0(4) no
H11 . C9 . H13 . 118.288(9) no
H12 . C9 . H13 . 99.188 no
N3 . C10 . C9 . 117.6(7) yes
N3 . C10 . C11 . 123.0(7) yes
C9 . C10 . C11 . 119.3(7) yes
C10 . C11 . C12 . 119.1(7) yes
C10 . C11 . H14 . 118.0(5) no
C12 . C11 . H14 . 122.9(5) no
C11 . C12 . C13 . 122.0(7) yes
C11 . C12 . H15 . 131.5(5) no
C13 . C12 . H15 . 106.5(5) no
C12 . C13 . C14 . 118.4(7) yes
C12 . C13 . H16 . 128.5(5) no
C14 . C13 . H16 . 113.0(5) no
N3 . C14 . C13 . 119.7(7) yes
N3 . C14 . C15 . 117.8(7) yes
C13 . C14 . C15 . 122.5(7) yes
C14 . C15 . C16 . 112.6(6) yes
C14 . C15 . H17 . 108.8(5) no
C16 . C15 . H17 . 108.5(4) no
C14 . C15 . H18 . 108.5(4) no
C16 . C15 . H18 . 108.9(3) no
H17 . C15 . H18 . 109.458(6) no
N1 . C16 . C15 . 114.6(6) yes
N1 . C16 . H19 . 109.9(3) no
C15 . C16 . H19 . 110.7(3) no
N1 . C16 . H20 . 110.6(4) no
C15 . C16 . H20 . 110.7(4) no
H19 . C16 . H20 . 99.318(9) no
N1 . C17 . C18 . 111.3(6) yes
N1 . C17 . H21 . 100.5(4) no
C18 . C17 . H21 . 114.9(4) no
N1 . C17 . H22 . 111.6(4) no
C18 . C17 . H22 . 115.3(5) no
H21 . C17 . H22 . 102.042(7) no
C17 . C18 . C19 . 112.1(6) yes
C17 . C18 . H23 . 114.7(4) no
C19 . C18 . H23 . 112.6(5) no
C17 . C18 . H24 . 112.2(5) no
C19 . C18 . H24 . 112.5(5) no
H23 . C18 . H24 . 91.176(9) no
C18 . C19 . C20 . 119.8(9) yes
C18 . C19 . C24 . 119.8(8) yes
C20 . C19 . C24 . 120.4(8) yes
C19 . C20 . C21 . 120.4(9) yes
C19 . C20 . H25 . 122.7(6) no
C21 . C20 . H25 . 116.8(6) no
C20 . C21 . C22 . 116.2(8) yes
C20 . C21 . H26 . 118.6(6) no
C22 . C21 . H26 . 124.1(6) no
C21 . C22 . C23 . 124.6(9) yes
C21 . C22 . H27 . 111.4(6) no
C23 . C22 . H27 . 124.0(6) no
C22 . C23 . C24 . 119.4(9) yes
C22 . C23 . H28 . 118.7(6) no
C24 . C23 . H28 . 121.8(5) no
C19 . C24 . C23 . 118.9(8) yes
C19 . C24 . H29 . 111.4(5) no
C23 . C24 . H29 . 129.6(5) no
N4 . C25 . C26 . 177.2(8) yes
C25 . C26 . H30 . 117.2(4) no
C25 . C26 . H31 . 124.6(4) no
H30 . C26 . H31 . 116.057(6) no
C25 . C26 . H32 . 108.2(5) no
H30 . C26 . H32 . 81.422(4) no
H31 . C26 . H32 . 93.767(9) no
C28 . C27 . H33 . 111.5(5) no
C28 . C27 . H34 . 108.8(5) no
H33 . C27 . H34 . 109.470(9) no
C28 . C27 . H35 . 108.1(4) no
H33 . C27 . H35 . 109.473(5) no
H34 . C27 . H35 . 109.476(5) no
N6 . C28 . C27 . 115.8(7) yes
N6 . C28 . C29 . 120.2(8) yes
C27 . C28 . C29 . 123.8(7) yes
C28 . C29 . C30 . 120.6(8) yes
C28 . C29 . H36 . 113.4(5) no
C30 . C29 . H36 . 125.2(5) no
C29 . C30 . C31 . 117.4(8) yes
C29 . C30 . H37 . 124.7(5) no
C31 . C30 . H37 . 117.0(5) no
C30 . C31 . C32 . 121.4(8) yes
C30 . C31 . H38 . 121.9(5) no
C32 . C31 . H38 . 116.1(5) no
N6 . C32 . C31 . 121.8(7) yes
N6 . C32 . C33 . 118.4(7) yes
C31 . C32 . C33 . 119.8(7) yes
C32 . C33 . C34 . 113.2(6) yes
C32 . C33 . H39 . 106.2(4) no
C34 . C33 . H39 . 106.6(5) no
C32 . C33 . H40 . 109.1(4) no
C34 . C33 . H40 . 106.1(5) no
H39 . C33 . H40 . 115.771(3) no
N5 . C34 . C33 . 110.9(7) yes
N5 . C34 . H41 . 116.6(4) no
C33 . C34 . H41 . 119.9(5) no
N5 . C34 . H42 . 102.9(5) no
C33 . C34 . H42 . 110.5(5) no
H41 . C34 . H42 . 92.805(3) no
C36 . C35 . H43 . 109.2(5) no
C36 . C35 . H44 . 108.6(5) no
H43 . C35 . H44 . 109.475(9) no
C36 . C35 . H45 . 110.6(5) no
H43 . C35 . H45 . 109.475(4) no
H44 . C35 . H45 . 109.468(8) no
N7 . C36 . C35 . 116.8(8) yes
N7 . C36 . C37 . 121.3(8) yes
C35 . C36 . C37 . 121.9(8) yes
C36 . C37 . C38 . 119.5(8) yes
C36 . C37 . H46 . 120.1(5) no
C38 . C37 . H46 . 120.4(5) no
C37 . C38 . C39 . 116.0(8) yes
C37 . C38 . H47 . 124.3(5) no
C39 . C38 . H47 . 119.7(5) no
C38 . C39 . C40 . 120.4(7) yes
C38 . C39 . H48 . 124.9(5) no
C40 . C39 . H48 . 112.0(5) no
N7 . C40 . C39 . 123.1(7) yes
N7 . C40 . C41 . 116.3(6) yes
C39 . C40 . C41 . 120.4(7) yes
C40 . C41 . C42 . 111.7(7) yes
C40 . C41 . H49 . 95.4(4) no
C42 . C41 . H49 . 119.9(5) no
C40 . C41 . H50 . 106.4(4) no
C42 . C41 . H50 . 106.9(5) no
H49 . C41 . H50 . 115.369(4) no
N5 . C42 . C41 . 112.4(7) yes
N5 . C42 . H51 . 110.1(4) no
C41 . C42 . H51 . 109.8(5) no
N5 . C42 . H52 . 107.4(4) no
C41 . C42 . H52 . 107.5(5) no
H51 . C42 . H52 . 109.464(9) no
N5 . C43 . C44 . 111.1(7) yes
N5 . C43 . H53 . 109.5(5) no
C44 . C43 . H53 . 111.0(6) no
N5 . C43 . H54 . 109.2(5) no
C44 . C43 . H54 . 106.7(6) no
H53 . C43 . H54 . 109.463(7) no
C43 . C44 . C45 . 113.6(8) yes
C43 . C44 . H55 . 108.9(5) no
C45 . C44 . H55 . 108.9(5) no
C43 . C44 . H56 . 109.0(6) no
C45 . C44 . H56 . 106.9(6) no
H55 . C44 . H56 . 109.456(5) no
C44 . C45 . C46 . 123.7(8) yes
C44 . C45 . C50 . 120.8(9) yes
C46 . C45 . C50 . 115.4(8) yes
C45 . C46 . C47 . 122.0(10) yes
C45 . C46 . H57 . 118.2(5) no
C47 . C46 . H57 . 119.6(7) no
C46 . C47 . C48 . 122.7(10) yes
C46 . C47 . H58 . 118.6(7) no
C48 . C47 . H58 . 117.2(6) no
C47 . C48 . C49 . 114.7(8) yes
C47 . C48 . H59 . 118.8(5) no
C49 . C48 . H59 . 126.4(5) no
C48 . C49 . C50 . 120.1(9) yes
C48 . C49 . H60 . 122.1(5) no
C50 . C49 . H60 . 111.4(6) no
C45 . C50 . C49 . 124.9(10) yes
C45 . C50 . H61 . 117.4(6) no
C49 . C50 . H61 . 117.7(6) no
N8 . C51 . C52 . 175.0(9) yes
C51 . C52 . H62 . 110.3(6) no
C51 . C52 . H63 . 106.8(6) no
H62 . C52 . H63 . 109.476(9) no
C51 . C52 . H64 . 111.3(5) no
H62 . C52 . H64 . 109.474 no
H63 . C52 . H64 . 109.470(9) no

loop_
_geom_bond_atom_site_label_1
_geom_bond_site_symmetry_1
_geom_bond_atom_site_label_2
_geom_bond_site_symmetry_2
_geom_bond_distance
_geom_bond_publ_flag
Cu1 . N1 . 2.216(7) yes
Cu1 . N2 . 2.054(6) yes
Cu1 . N3 . 2.009(7) yes
Cu1 . N4 . 1.930(8) yes
Cu2 . N5 . 2.152(6) yes
Cu2 . N6 . 1.996(7) yes
Cu2 . N7 . 2.133(6) yes
Cu2 . N8 . 2.005(6) yes
Cl1 . O1 . 1.438(6) yes
Cl1 . O2 . 1.445(8) yes
Cl1 . O3 . 1.418(7) yes
Cl1 . O4 . 1.442(6) yes
Cl2 . O5 . 1.400(9) yes
Cl2 . O6 . 1.399(7) yes
Cl2 . O7 . 1.417(7) yes
Cl2 . O8 . 1.446(7) yes
N1 . C8 . 1.47(1) yes
N1 . C16 . 1.457(9) yes
N1 . C17 . 1.492(9) yes
N2 . C2 . 1.292(11) yes
N2 . C6 . 1.38(1) yes
N3 . C10 . 1.34(1) yes
N3 . C14 . 1.385(9) yes
N4 . C25 . 1.219(12) yes
N5 . C34 . 1.520(11) yes
N5 . C42 . 1.53(1) yes
N5 . C43 . 1.49(1) yes
N6 . C28 . 1.404(9) yes
N6 . C32 . 1.34(1) yes
N7 . C36 . 1.37(1) yes
N7 . C40 . 1.32(1) yes
N8 . C51 . 1.072(11) yes
C1 . C2 . 1.487(13) yes
C1 . H1 . 0.9232(1) no
C1 . H2 . 0.93506(8) no
C1 . H3 . 1.04036(9) no
C2 . C3 . 1.408(12) yes
C3 . C4 . 1.344(14) yes
C3 . H4 . 0.94997(9) no
C4 . C5 . 1.386(14) yes
C4 . H5 . 0.79959(8) no
C5 . C6 . 1.386(12) yes
C5 . H6 . 0.96616(8) no
C6 . C7 . 1.509(12) yes
C7 . C8 . 1.524(11) yes
C7 . H7 . 0.9500(1) no
C7 . H8 . 0.95007(7) no
C8 . H9 . 0.84841(8) no
C8 . H10 . 0.98868(11) no
C9 . C10 . 1.449(11) yes
C9 . H11 . 0.89612(6) no
C9 . H12 . 1.06126(7) no
C9 . H13 . 1.00113(9) no
C10 . C11 . 1.43(1) yes
C11 . C12 . 1.298(13) yes
C11 . H14 . 1.12733(9) no
C12 . C13 . 1.382(12) yes
C12 . H15 . 1.04726(11) no
C13 . C14 . 1.449(12) yes
C13 . H16 . 1.03097(9) no
C14 . C15 . 1.434(11) yes
C15 . C16 . 1.56(1) yes
C15 . H17 . 0.95003(8) no
C15 . H18 . 0.94997(8) no
C16 . H19 . 0.92371(7) no
C16 . H20 . 1.08720(8) no
C17 . C18 . 1.55(1) yes
C17 . H21 . 1.08463(9) no
C17 . H22 . 1.0137(1) no
C18 . C19 . 1.528(13) yes
C18 . H23 . 1.00479(9) no
C18 . H24 . 1.08029(11) no
C19 . C20 . 1.370(14) yes
C19 . C24 . 1.406(13) yes
C20 . C21 . 1.435(14) yes
C20 . H25 . 1.06464(9) no
C21 . C22 . 1.428(15) yes
C21 . H26 . 0.94988(7) no
C22 . C23 . 1.284(15) yes
C22 . H27 . 0.97406(8) no
C23 . C24 . 1.450(11) yes
C23 . H28 . 1.0454(1) no
C24 . H29 . 0.98190(7) no
C25 . C26 . 1.437(11) yes
C26 . H30 . 0.79575(8) no
C26 . H31 . 0.73878(7) no
C26 . H32 . 0.91974(8) no
C27 . C28 . 1.515(12) yes
C27 . H33 . 0.95000(9) no
C27 . H34 . 0.94994(9) no
C27 . H35 . 0.95001(8) no
C28 . C29 . 1.394(12) yes
C29 . C30 . 1.395(11) yes
C29 . H36 . 1.0453(1) no
C30 . C31 . 1.383(13) yes
C30 . H37 . 1.0014(1) no
C31 . C32 . 1.38(1) yes
C31 . H38 . 1.00259(9) no
C32 . C33 . 1.50(1) yes
C33 . C34 . 1.550(12) yes
C33 . H39 . 1.03767(11) no
C33 . H40 . 1.04916(7) no
C34 . H41 . 0.93659(9) no
C34 . H42 . 1.1484(1) no
C35 . C36 . 1.545(12) yes
C35 . H43 . 0.95002(8) no
C35 . H44 . 0.95004(7) no
C35 . H45 . 0.95003(8) no
C36 . C37 . 1.342(13) yes
C37 . C38 . 1.439(12) yes
C37 . H46 . 1.05487(8) no
C38 . C39 . 1.414(12) yes
C38 . H47 . 1.10445(11) no
C39 . C40 . 1.321(11) yes
C39 . H48 . 1.2221(1) no
C40 . C41 . 1.59(1) yes
C41 . C42 . 1.495(14) yes
C41 . H49 . 0.90223(9) no
C41 . H50 . 1.00082(8) no
C42 . H51 . 0.95005(7) no
C42 . H52 . 0.94999(7) no
C43 . C44 . 1.514(12) yes
C43 . H53 . 0.9500(1) no
C43 . H54 . 0.94996(7) no
C44 . C45 . 1.503(11) yes
C44 . H55 . 0.9500(1) no
C44 . H56 . 0.95002(8) no
C45 . C46 . 1.376(13) yes
C45 . C50 . 1.347(13) yes
C46 . C47 . 1.357(13) yes
C46 . H57 . 0.94991(8) no
C47 . C48 . 1.359(13) yes
C47 . H58 . 1.02598(7) no
C48 . C49 . 1.439(11) yes
C48 . H59 . 1.09323(9) no
C49 . C50 . 1.325(14) yes
C49 . H60 . 1.08476(9) no
C50 . H61 . 0.99105(7) no
C51 . C52 . 1.475(12) yes
C52 . H62 . 0.95008(8) no
C52 . H63 . 0.9500(1) no
C52 . H64 . 0.94997(9) no

loop_
_geom_contact_atom_site_label_1
_geom_contact_site_symmetry_1
_geom_contact_atom_site_label_2
_geom_contact_site_symmetry_2
_geom_contact_distance
_geom_contact_publ_flag
Cu1 . N1 . 2.216(7) yes
Cu1 . N2 . 2.054(6) yes
Cu1 . N3 . 2.009(7) yes
Cu1 . N4 . 1.930(8) yes
Cu1 . C1 . 3.261(9) yes
Cu1 . C2 . 2.994(8) yes
Cu1 . C6 . 2.928(9) yes
Cu1 . C7 . 2.981(7) yes
Cu1 . C8 . 3.015(7) yes
Cu1 . C9 . 3.170(8) yes
Cu1 . C10 . 2.971(7) yes
Cu1 . C14 . 2.919(8) yes
Cu1 . C15 . 3.042(7) yes
Cu1 . C16 . 2.980(5) yes
Cu1 . C17 . 3.103(6) yes
Cu1 . C18 . 3.257(9) yes
Cu1 . C25 . 3.134(9) yes
Cu1 . H1 . 2.998(9) no
Cu1 . H3 . 3.38(1) no
Cu1 . H7 . 2.685(8) no
Cu1 . H9 . 3.321(7) no
Cu1 . H11 . 3.300(8) no
Cu1 . H13 . 2.908(8) no
Cu1 . H17 . 2.841(7) no
Cu1 . H20 . 3.395(6) no
Cu1 . H22 . 3.454(6) no
Cu1 . H23 . 2.939(9) no
Cu1 . H24 . 3.044(8) no
Cu2 . N5 . 2.152(6) yes
Cu2 . N6 . 1.996(7) yes
Cu2 . N7 . 2.133(6) yes
Cu2 . N8 . 2.005(6) yes
Cu2 . C27 . 3.195(9) yes
Cu2 . C28 . 3.015(7) yes
Cu2 . C32 . 2.873(7) yes
Cu2 . C33 . 3.010(9) yes
Cu2 . C34 . 3.059(9) yes
Cu2 . C35 . 3.25(1) yes
Cu2 . C36 . 3.085(9) yes
Cu2 . C40 . 2.984(7) yes
Cu2 . C41 . 3.072(9) yes
Cu2 . C42 . 2.993(9) yes
Cu2 . C43 . 3.091(9) yes
Cu2 . C44 . 3.219(8) yes
Cu2 . C51 . 3.067(9) yes
Cu2 . H33 . 3.108(8) no
Cu2 . H34 . 2.962(8) no
Cu2 . H39 . 2.682(8) no
Cu2 . H42 . 3.484(9) no
Cu2 . H43 . 2.983(9) no
Cu2 . H45 . 3.16(1) no
Cu2 . H49 . 2.834(9) no
Cu2 . H52 . 3.198(8) no
Cu2 . H53 . 3.377(9) no
Cu2 . H55 . 3.049(8) no
Cu2 . H56 . 2.994(8) no
Cl1 . O1 . 1.438(6) yes
Cl1 . O2 . 1.445(8) yes
Cl1 . O3 . 1.418(7) yes
Cl1 . O4 . 1.442(6) yes
Cl1 . H5 1_454 3.60(1) no
Cl1 . H12 1_455 3.102(8) no
Cl1 . H14 1_455 3.494(9) no
Cl1 . H27 1_554 3.22(1) no
Cl1 . H31 . 3.434(8) no
Cl1 . H41 1_455 3.231(9) no
Cl1 . H62 1_465 3.597(12) no
Cl2 . O5 . 1.400(9) yes
Cl2 . O6 . 1.399(7) yes
Cl2 . O7 . 1.417(7) yes
Cl2 . O8 . 1.446(7) yes
Cl2 . H10 1_655 3.452(7) no
Cl2 . H30 1_645 3.522(8) no
Cl2 . H37 1_656 3.445(8) no
Cl2 . H44 1_655 3.00(1) no
Cl2 . H46 1_655 3.56(1) no
Cl2 . H59 1_556 3.131(8) no
Cl2 . H62 . 3.422(11) no
O1 . O2 . 2.336(11) yes
O1 . O3 . 2.362(11) yes
O1 . O4 . 2.34(1) yes
O1 . C9 1_455 3.429(11) yes
O1 . C20 . 3.333(14) yes
O1 . C34 1_455 3.545(13) yes
O1 . C42 1_455 3.550(12) yes
O1 . C52 1_465 3.562(14) yes
O1 . H11 1_455 2.972(11) no
O1 . H12 1_455 2.939(11) no
O1 . H22 . 3.168(12) no
O1 . H25 . 2.621(15) no
O1 . H41 1_455 2.690(13) no
O1 . H51 1_455 2.819(12) no
O1 . H52 1_455 3.592(12) no
O1 . H54 1_455 3.474(13) no
O1 . H62 1_465 3.212(14) no
O1 . H64 1_465 3.024(14) no
O2 . O3 . 2.283(12) yes
O2 . O4 . 2.357(9) yes
O2 . C4 1_454 3.563(13) yes
O2 . C26 . 3.307(11) yes
O2 . C52 1_465 3.364(16) yes
O2 . H5 1_454 2.787(13) no
O2 . H12 1_455 2.828(11) no
O2 . H27 1_554 3.095(13) no
O2 . H31 . 2.746(11) no
O2 . H62 1_465 2.819(15) no
O2 . H64 1_465 3.315(16) no
O3 . O4 . 2.385(11) yes
O3 . N4 . 3.411(11) yes
O3 . C15 . 3.480(11) yes
O3 . C22 1_554 3.424(14) yes
O3 . C23 1_554 3.279(13) yes
O3 . C25 . 3.094(11) yes
O3 . C26 . 3.25(1) yes
O3 . H17 . 2.601(11) no
O3 . H22 . 3.029(13) no
O3 . H27 1_554 2.927(15) no
O3 . H28 1_554 2.475(12) no
O3 . H31 . 2.878(11) no
O3 . H48 1_454 3.430(13) no
O4 . C5 1_454 3.500(12) yes
O4 . C11 1_455 3.372(11) yes
O4 . C34 1_455 3.559(12) yes
O4 . C38 1_454 3.03(1) yes
O4 . C39 1_454 3.25(1) yes
O4 . H5 1_454 3.309(14) no
O4 . H6 1_454 2.702(12) no
O4 . H12 1_455 3.039(11) no
O4 . H14 1_455 2.445(12) no
O4 . H27 1_554 3.158(13) no
O4 . H41 1_455 2.697(13) no
O4 . H42 1_455 3.431(12) no
O4 . H47 1_454 2.23(1) no
O4 . H48 1_454 2.770(11) no
O5 . O6 . 2.290(12) yes
O5 . O7 . 2.304(12) yes
O5 . O8 . 2.228(12) yes
O5 . C12 1_656 3.198(12) yes
O5 . C13 1_656 3.242(11) yes
O5 . C31 1_656 3.520(14) yes
O5 . C37 1_655 3.350(13) yes
O5 . H10 1_655 3.038(13) no
O5 . H15 1_656 2.396(13) no
O5 . H16 1_656 2.755(11) no
O5 . H37 1_656 3.153(14) no
O5 . H38 1_656 2.806(14) no
O5 . H44 1_655 2.915(13) no
O5 . H46 1_655 2.495(13) no
O5 . H59 1_556 3.053(13) no
O6 . O7 . 2.316(11) yes
O6 . O8 . 2.331(9) yes
O6 . C16 1_655 3.520(8) yes
O6 . C26 1_645 3.595(9) yes
O6 . C35 1_655 3.410(12) yes
O6 . C46 . 3.330(12) yes
O6 . H10 1_655 2.766(9) no
O6 . H19 1_655 2.803(8) no
O6 . H20 1_655 3.404(8) no
O6 . H21 1_655 3.24(1) no
O6 . H30 1_645 2.89(1) no
O6 . H44 1_655 2.776(13) no
O6 . H45 1_655 3.184(12) no
O6 . H53 . 3.183(12) no
O6 . H57 . 2.719(11) no
O7 . O8 . 2.391(11) yes
O7 . N8 . 3.49(1) yes
O7 . C41 . 3.353(13) yes
O7 . C48 1_556 3.453(12) yes
O7 . C49 1_556 3.402(12) yes
O7 . C51 . 3.151(12) yes
O7 . C52 . 3.381(14) yes
O7 . H16 1_656 3.343(13) no
O7 . H49 . 2.587(12) no
O7 . H50 . 3.513(13) no
O7 . H53 . 3.087(13) no
O7 . H59 1_556 2.885(12) no
O7 . H60 1_556 2.909(12) no
O7 . H62 . 3.189(14) no
O7 . H63 . 3.203(14) no
O8 . C25 1_645 3.583(11) yes
O8 . C26 1_645 3.360(11) yes
O8 . C30 1_656 3.494(11) yes
O8 . C52 . 3.425(13) yes
O8 . H30 1_645 3.010(12) no
O8 . H37 1_656 2.55(1) no
O8 . H44 1_655 2.760(12) no
O8 . H59 1_556 2.947(11) no
O8 . H62 . 2.679(13) no
O8 . H63 . 3.434(13) no
N1 . N2 . 3.231(9) yes
N1 . N3 . 3.150(9) yes
N1 . N4 . 3.48(1) yes
N1 . C6 . 3.255(11) yes
N1 . C7 . 2.51(1) yes
N1 . C8 . 1.47(1) yes
N1 . C14 . 3.271(11) yes
N1 . C15 . 2.54(1) yes
N1 . C16 . 1.457(9) yes
N1 . C17 . 1.492(9) yes
N1 . C18 . 2.511(11) yes
N1 . H7 . 2.55(1) no
N1 . H8 . 3.27(1) no
N1 . H9 . 1.94(1) no
N1 . H10 . 1.99(1) no
N1 . H17 . 2.58(1) no
N1 . H18 . 3.28(1) no
N1 . H19 . 1.973(9) no
N1 . H20 . 2.102(9) no
N1 . H21 . 1.998(9) no
N1 . H22 . 2.09(1) no
N1 . H23 . 2.902(11) no
N1 . H24 . 2.59(1) no
N2 . N3 . 3.554(9) yes
N2 . N4 . 3.49(1) yes
N2 . C1 . 2.408(12) yes
N2 . C2 . 1.292(11) yes
N2 . C3 . 2.364(11) yes
N2 . C4 . 2.772(11) yes
N2 . C5 . 2.424(11) yes
N2 . C6 . 1.38(1) yes
N2 . C7 . 2.449(11) yes
N2 . C8 . 3.09(1) yes
N2 . C9 . 3.512(11) yes
N2 . H1 . 2.569(12) no
N2 . H2 . 3.193(12) no
N2 . H3 . 2.977(13) no
N2 . H4 . 3.208(11) no
N2 . H5 . 3.566(11) no
N2 . H6 . 3.309(11) no
N2 . H7 . 2.606(11) no
N2 . H8 . 3.218(11) no
N2 . H9 . 3.06(1) no
N2 . H11 . 3.254(11) no
N2 . H13 . 3.179(11) no
N2 . H23 . 3.565(12) no
N2 . H24 . 2.929(12) no
N3 . N4 . 3.05(1) yes
N3 . C9 . 2.39(1) yes
N3 . C10 . 1.34(1) yes
N3 . C11 . 2.44(1) yes
N3 . C12 . 2.79(1) yes
N3 . C13 . 2.45(1) yes
N3 . C14 . 1.385(9) yes
N3 . C15 . 2.414(9) yes
N3 . C16 . 2.943(8) yes
N3 . H7 . 2.87(1) no
N3 . H11 . 2.67(1) no
N3 . H12 . 3.27(1) no
N3 . H13 . 2.68(1) no
N3 . H14 . 3.42(1) no
N3 . H16 . 3.33(1) no
N3 . H17 . 2.669(9) no
N3 . H18 . 3.191(9) no
N3 . H20 . 2.986(8) no
N3 . H40 . 3.02(1) no
N4 . C1 . 3.384(12) yes
N4 . C15 . 3.58(1) yes
N4 . C18 . 3.495(11) yes
N4 . C25 . 1.219(12) yes
N4 . C26 . 2.655(11) yes
N4 . H1 . 3.030(12) no
N4 . H3 . 2.996(12) no
N4 . H13 . 3.574(11) no
N4 . H17 . 2.91(1) no
N4 . H22 . 3.598(9) no
N4 . H23 . 2.726(11) no
N4 . H30 . 3.110(11) no
N4 . H31 . 3.123(12) no
N4 . H32 . 3.080(12) no
N4 . H33 1_565 3.366(12) no
N4 . H43 1_565 3.311(11) no
N5 . N6 . 3.140(8) yes
N5 . N7 . 3.207(8) yes
N5 . N8 . 3.494(9) yes
N5 . C32 . 3.210(9) yes
N5 . C33 . 2.529(11) yes
N5 . C34 . 1.520(11) yes
N5 . C40 . 3.35(1) yes
N5 . C41 . 2.514(12) yes
N5 . C42 . 1.53(1) yes
N5 . C43 . 1.49(1) yes
N5 . C44 . 2.48(1) yes
N5 . H39 . 2.55(1) no
N5 . H40 . 3.382(11) no
N5 . H41 . 2.112(11) no
N5 . H42 . 2.099(11) no
N5 . H49 . 2.634(12) no
N5 . H50 . 3.314(12) no
N5 . H51 . 2.06(1) no
N5 . H52 . 2.03(1) no
N5 . H53 . 2.016(11) no
N5 . H54 . 2.013(11) no
N5 . H55 . 2.505(11) no
N5 . H56 . 2.828(11) no
N6 . N8 . 3.545(9) yes
N6 . C27 . 2.47(1) yes
N6 . C28 . 1.404(9) yes
N6 . C29 . 2.426(11) yes
N6 . C30 . 2.811(12) yes
N6 . C31 . 2.382(11) yes
N6 . C32 . 1.34(1) yes
N6 . C33 . 2.44(1) yes
N6 . C34 . 3.11(1) yes
N6 . C35 . 3.520(12) yes
N6 . H33 . 2.73(1) no
N6 . H34 . 2.67(1) no
N6 . H35 . 3.25(1) no
N6 . H36 . 3.321(11) no
N6 . H38 . 3.247(11) no
N6 . H39 . 2.59(1) no
N6 . H40 . 3.30(1) no
N6 . H42 . 3.20(1) no
N6 . H43 . 3.239(12) no
N6 . H45 . 3.023(12) no
N6 . H55 . 3.03(1) no
N7 . N8 . 3.092(9) yes
N7 . C35 . 2.482(11) yes
N7 . C36 . 1.37(1) yes
N7 . C37 . 2.361(11) yes
N7 . C38 . 2.761(11) yes
N7 . C39 . 2.324(11) yes
N7 . C40 . 1.32(1) yes
N7 . C41 . 2.48(1) yes
N7 . C42 . 2.967(12) yes
N7 . H8 . 3.06(1) no
N7 . H39 . 2.946(11) no
N7 . H43 . 2.715(11) no
N7 . H44 . 3.251(11) no
N7 . H45 . 2.720(12) no
N7 . H46 . 3.315(11) no
N7 . H48 . 3.340(11) no
N7 . H49 . 2.58(1) no
N7 . H50 . 3.256(11) no
N7 . H52 . 2.801(12) no
N8 . C27 . 3.326(11) yes
N8 . C40 . 3.587(9) yes
N8 . C41 . 3.585(12) yes
N8 . C44 . 3.546(12) yes
N8 . C51 . 1.072(11) yes
N8 . C52 . 2.544(12) yes
N8 . H1 1_545 3.497(13) no
N8 . H12 1_545 3.54(1) no
N8 . H13 1_545 3.27(1) no
N8 . H33 . 3.149(11) no
N8 . H34 . 2.728(11) no
N8 . H49 . 2.874(11) no
N8 . H56 . 2.817(11) no
N8 . H62 . 3.025(12) no
N8 . H63 . 2.973(13) no
N8 . H64 . 2.994(12) no
C1 . C2 . 1.487(13) yes
C1 . C3 . 2.477(16) yes
C1 . C36 1_565 3.596(13) yes
C1 . H1 . 0.9232(1) no
C1 . H2 . 0.93506(8) no
C1 . H3 . 1.04036(9) no
C1 . H4 . 2.625(15) no
C1 . H13 . 3.353(14) no
C1 . H43 1_565 3.126(15) no
C2 . C3 . 1.408(12) yes
C2 . C4 . 2.385(12) yes
C2 . C5 . 2.730(12) yes
C2 . C6 . 2.286(12) yes
C2 . H1 . 2.003(14) no
C2 . H2 . 2.059(13) no
C2 . H3 . 2.233(13) no
C2 . H4 . 2.057(12) no
C2 . H5 . 3.138(12) no
C2 . H13 . 3.508(13) no
C2 . H24 . 3.371(13) no
C3 . C4 . 1.344(14) yes
C3 . C5 . 2.357(15) yes
C3 . C6 . 2.687(13) yes
C3 . H1 . 3.131(16) no
C3 . H2 . 2.574(15) no
C3 . H3 . 3.214(15) no
C3 . H4 . 0.94997(9) no
C3 . H5 . 1.933(14) no
C3 . H6 . 3.213(15) no
C3 . H26 1_655 3.431(14) no
C3 . H55 1_566 3.397(13) no
C4 . C5 . 1.386(14) yes
C4 . C6 . 2.370(12) yes
C4 . H4 . 1.993(13) no
C4 . H5 . 0.79959(8) no
C4 . H6 . 2.026(14) no
C4 . H14 1_556 3.467(14) no
C4 . H26 1_655 3.146(14) no
C4 . H27 1_655 3.056(15) no
C4 . H34 1_566 3.514(14) no
C5 . C6 . 1.386(12) yes
C5 . C7 . 2.522(13) yes
C5 . C8 . 3.474(13) yes
C5 . H4 . 3.218(15) no
C5 . H5 . 1.856(14) no
C5 . H6 . 0.96616(8) no
C5 . H7 . 3.189(13) no
C5 . H8 . 2.557(13) no
C5 . H9 . 3.191(13) no
C5 . H14 1_556 3.020(12) no
C5 . H26 1_655 3.413(15) no
C5 . H27 1_655 3.175(15) no
C5 . H48 . 3.561(13) no
C6 . C7 . 1.509(12) yes
C6 . C8 . 2.501(12) yes
C6 . H5 . 3.057(12) no
C6 . H6 . 2.087(12) no
C6 . H7 . 2.039(12) no
C6 . H8 . 2.024(11) no
C6 . H9 . 2.437(11) no
C6 . H10 . 3.268(11) no
C6 . H24 . 3.216(12) no
C7 . C8 . 1.524(11) yes
C7 . C16 . 3.20(1) yes
C7 . H6 . 2.757(12) no
C7 . H7 . 0.9500(1) no
C7 . H8 . 0.95007(7) no
C7 . H9 . 1.918(11) no
C7 . H10 . 1.99(1) no
C7 . H20 . 2.85(1) no
C7 . H24 . 3.548(12) no
C7 . H39 . 3.338(5) no
C7 . H52 . 3.486(13) no
C8 . C16 . 2.39(1) yes
C8 . C17 . 2.449(11) yes
C8 . C18 . 3.098(12) yes
C8 . H7 . 2.034(11) no
C8 . H8 . 2.046(11) no
C8 . H9 . 0.84841(8) no
C8 . H10 . 0.98868(11) no
C8 . H15 1_556 3.143(11) no
C8 . H19 . 2.71(1) no
C8 . H20 . 2.42(1) no
C8 . H21 . 2.454(11) no
C8 . H22 . 3.300(12) no
C8 . H24 . 2.746(11) no
C9 . C10 . 1.449(11) yes
C9 . C11 . 2.487(13) yes
C9 . C27 1_565 3.466(12) yes
C9 . C52 1_565 3.560(13) yes
C9 . H1 . 3.483(14) no
C9 . H7 . 3.596(12) no
C9 . H11 . 0.89612(6) no
C9 . H12 . 1.06126(7) no
C9 . H13 . 1.00113(9) no
C9 . H14 . 2.684(12) no
C9 . H33 1_565 3.197(12) no
C9 . H34 1_565 3.249(12) no
C9 . H35 1_565 3.383(13) no
C9 . H64 1_565 2.802(14) no
C10 . C11 . 1.43(1) yes
C10 . C12 . 2.354(11) yes
C10 . C13 . 2.727(11) yes
C10 . C14 . 2.330(11) yes
C10 . C27 1_565 3.598(11) yes
C10 . H7 . 3.465(11) no
C10 . H11 . 1.915(12) no
C10 . H12 . 2.083(11) no
C10 . H13 . 2.069(11) no
C10 . H14 . 2.20(1) no
C10 . H15 . 3.370(11) no
C10 . H33 1_565 3.430(11) no
C10 . H35 1_565 3.147(11) no
C10 . H40 . 2.82(1) no
C11 . C12 . 1.298(13) yes
C11 . C13 . 2.343(12) yes
C11 . C14 . 2.763(11) yes
C11 . H11 . 2.942(13) no
C11 . H12 . 2.557(12) no
C11 . H13 . 3.189(12) no
C11 . H14 . 1.12733(9) no
C11 . H15 . 2.141(13) no
C11 . H16 . 3.312(12) no
C11 . H35 1_565 3.128(12) no
C11 . H40 . 2.748(13) no
C11 . H41 . 3.574(13) no
C11 . H47 1_554 3.228(12) no
C12 . C13 . 1.382(12) yes
C12 . C14 . 2.431(12) yes
C12 . H9 1_554 3.361(11) no
C12 . H14 . 2.132(12) no
C12 . H15 . 1.04726(11) no
C12 . H16 . 2.178(12) no
C12 . H29 1_554 2.912(12) no
C12 . H38 . 3.034(13) no
C12 . H40 . 2.854(13) no
C12 . H46 1_554 3.597(12) no
C12 . H47 1_554 3.493(6) no
C13 . C14 . 1.449(12) yes
C13 . C15 . 2.528(11) yes
C13 . H14 . 3.386(12) no
C13 . H15 . 1.956(11) no
C13 . H16 . 1.03097(9) no
C13 . H17 . 3.081(11) no
C13 . H18 . 2.537(12) no
C13 . H28 1_554 3.468(12) no
C13 . H29 1_554 2.929(12) no
C13 . H38 . 2.833(11) no
C13 . H40 . 2.982(12) no
C14 . C15 . 1.434(11) yes
C14 . C16 . 2.49(1) yes
C14 . H7 . 3.588(11) no
C14 . H15 . 3.285(12) no
C14 . H16 . 2.081(11) no
C14 . H17 . 1.959(12) no
C14 . H18 . 1.956(11) no
C14 . H19 . 3.22(1) no
C14 . H20 . 2.63(1) no
C14 . H28 1_554 3.326(12) no
C14 . H40 . 3.058(12) no
C15 . C16 . 1.56(1) yes
C15 . C17 . 3.21(1) yes
C15 . H16 . 2.637(11) no
C15 . H17 . 0.95003(8) no
C15 . H18 . 0.94997(8) no
C15 . H19 . 2.07(1) no
C15 . H20 . 2.191(11) no
C15 . H22 . 2.85(1) no
C15 . H28 1_554 3.246(12) no
C16 . C17 . 2.40(1) yes
C16 . H7 . 2.90(1) no
C16 . H9 . 3.09(1) no
C16 . H10 . 2.32(1) no
C16 . H17 . 2.06(1) no
C16 . H18 . 2.07(1) no
C16 . H19 . 0.92371(7) no
C16 . H20 . 1.08720(8) no
C16 . H21 . 2.620(9) no
C16 . H22 . 2.48(1) no
C17 . C18 . 1.55(1) yes
C17 . C19 . 2.553(11) yes
C17 . C20 . 3.410(14) yes
C17 . C24 . 3.326(11) yes
C17 . H9 . 2.469(12) no
C17 . H10 . 2.893(11) no
C17 . H17 . 2.89(1) no
C17 . H19 . 2.46(1) no
C17 . H20 . 3.31(1) no
C17 . H21 . 1.08463(9) no
C17 . H22 . 1.0137(1) no
C17 . H23 . 2.17(1) no
C17 . H24 . 2.198(11) no
C17 . H25 . 3.536(14) no
C17 . H29 . 3.205(11) no
C18 . C19 . 1.528(13) yes
C18 . C20 . 2.509(15) yes
C18 . C24 . 2.539(11) yes
C18 . H9 . 2.734(12) no
C18 . H21 . 2.23(1) no
C18 . H22 . 2.183(11) no
C18 . H23 . 1.00479(9) no
C18 . H24 . 1.08029(11) no
C18 . H25 . 2.739(15) no
C18 . H29 . 2.557(12) no
C18 . H36 1_566 2.870(12) no
C19 . C20 . 1.370(14) yes
C19 . C21 . 2.435(12) yes
C19 . C22 . 2.763(13) yes
C19 . C23 . 2.460(13) yes
C19 . C24 . 1.406(13) yes
C19 . H21 . 2.746(11) no
C19 . H22 . 2.967(11) no
C19 . H23 . 2.128(13) no
C19 . H24 . 2.183(13) no
C19 . H25 . 2.141(15) no
C19 . H26 . 3.274(12) no
C19 . H28 . 3.415(14) no
C19 . H29 . 1.987(13) no
C19 . H36 1_566 2.725(12) no
C19 . H50 1_455 3.496(12) no
C19 . H51 1_455 3.500(13) no
C20 . C21 . 1.435(14) yes
C20 . C22 . 2.431(14) yes
C20 . C23 . 2.800(15) yes
C20 . C24 . 2.408(14) yes
C20 . H22 . 3.447(14) no
C20 . H23 . 2.685(14) no
C20 . H24 . 3.317(15) no
C20 . H25 . 1.06464(9) no
C20 . H26 . 2.066(14) no
C20 . H27 . 3.265(14) no
C20 . H29 . 3.229(14) no
C20 . H36 1_566 3.354(15) no
C20 . H51 1_455 3.248(16) no
C20 . H62 1_465 3.498(15) no
C20 . H64 1_465 3.479(15) no
C21 . C22 . 1.428(15) yes
C21 . C23 . 2.402(13) yes
C21 . C24 . 2.808(12) yes
C21 . H25 . 2.138(14) no
C21 . H26 . 0.94988(7) no
C21 . H27 . 2.002(14) no
C21 . H28 . 3.334(14) no
C21 . H50 1_455 3.369(15) no
C21 . H51 1_455 3.498(14) no
C21 . H63 1_465 3.565(14) no
C21 . H64 1_465 3.422(14) no
C22 . C23 . 1.284(15) yes
C22 . C24 . 2.362(13) yes
C22 . H5 1_455 3.483(14) no
C22 . H6 1_455 3.553(15) no
C22 . H25 . 3.386(14) no
C22 . H26 . 2.113(15) no
C22 . H27 . 0.97406(8) no
C22 . H28 . 2.007(16) no
C22 . H29 . 3.293(13) no
C22 . H31 1_556 3.195(13) no
C22 . H32 1_556 3.491(14) no
C22 . H48 1_455 2.826(14) no
C22 . H50 1_455 3.012(16) no
C23 . C24 . 1.450(11) yes
C23 . H26 . 3.257(13) no
C23 . H27 . 1.999(14) no
C23 . H28 . 1.0454(1) no
C23 . H29 . 2.210(11) no
C23 . H31 1_556 3.365(12) no
C23 . H32 1_556 3.448(11) no
C23 . H48 1_455 3.033(11) no
C23 . H50 1_455 2.905(12) no
C24 . H21 . 3.100(11) no
C24 . H23 . 3.322(11) no
C24 . H24 . 2.774(12) no
C24 . H25 . 3.391(14) no
C24 . H27 . 3.277(12) no
C24 . H28 . 2.189(11) no
C24 . H29 . 0.98190(7) no
C24 . H36 1_566 2.969(12) no
C24 . H50 1_455 3.129(11) no
C25 . C26 . 1.437(11) yes
C25 . C35 1_565 3.491(11) yes
C25 . H3 . 3.500(12) no
C25 . H17 . 3.45(1) no
C25 . H23 . 3.410(11) no
C25 . H28 1_554 3.397(11) no
C25 . H30 . 1.93(1) no
C25 . H31 . 1.953(11) no
C25 . H32 . 1.933(11) no
C25 . H33 1_565 3.306(13) no
C25 . H43 1_565 2.990(11) no
C25 . H44 1_565 3.204(12) no
C26 . C35 1_565 3.503(11) yes
C26 . H28 1_554 3.475(11) no
C26 . H30 . 0.79575(8) no
C26 . H31 . 0.73878(7) no
C26 . H32 . 0.91974(8) no
C26 . H43 1_565 3.281(11) no
C26 . H44 1_565 3.183(11) no
C26 . H45 1_565 3.477(11) no
C26 . H57 1_465 2.978(13) no
C26 . H58 1_465 3.173(13) no
C27 . C28 . 1.515(12) yes
C27 . C29 . 2.567(13) yes
C27 . H12 1_545 3.256(12) no
C27 . H13 1_545 2.993(13) no
C27 . H33 . 0.95000(9) no
C27 . H34 . 0.94994(9) no
C27 . H35 . 0.95001(8) no
C27 . H36 . 2.679(13) no
C27 . H43 . 3.332(14) no
C28 . C29 . 1.394(12) yes
C28 . C30 . 2.423(12) yes
C28 . C31 . 2.741(13) yes
C28 . C32 . 2.36(1) yes
C28 . H32 1_545 3.580(12) no
C28 . H33 . 2.062(13) no
C28 . H34 . 2.031(13) no
C28 . H35 . 2.02(1) no
C28 . H36 . 2.048(11) no
C28 . H37 . 3.349(12) no
C28 . H43 . 3.506(13) no
C29 . C30 . 1.395(11) yes
C29 . C31 . 2.373(13) yes
C29 . C32 . 2.747(11) yes
C29 . H23 1_544 3.520(12) no
C29 . H24 1_544 3.270(12) no
C29 . H33 . 3.190(13) no
C29 . H34 . 3.137(13) no
C29 . H35 . 2.599(12) no
C29 . H36 . 1.0453(1) no
C29 . H37 . 2.130(11) no
C29 . H38 . 3.292(13) no
C29 . H58 1_455 3.402(13) no
C30 . C31 . 1.383(13) yes
C30 . C32 . 2.413(12) yes
C30 . H3 1_544 3.298(15) no
C30 . H36 . 2.172(11) no
C30 . H37 . 1.0014(1) no
C30 . H38 . 2.093(13) no
C30 . H46 1_554 3.447(12) no
C30 . H58 1_455 3.146(13) no
C30 . H59 1_455 2.928(11) no
C31 . C32 . 1.38(1) yes
C31 . C33 . 2.495(12) yes
C31 . C34 . 3.524(11) yes
C31 . H36 . 3.350(13) no
C31 . H37 . 2.042(13) no
C31 . H38 . 1.00259(9) no
C31 . H39 . 3.200(12) no
C31 . H40 . 2.545(11) no
C31 . H42 . 3.362(11) no
C31 . H46 1_554 3.074(13) no
C31 . H58 1_455 3.395(12) no
C31 . H59 1_455 3.11(1) no
C32 . C33 . 1.50(1) yes
C32 . C34 . 2.55(1) yes
C32 . H37 . 3.290(11) no
C32 . H38 . 2.03(1) no
C32 . H39 . 2.05(1) no
C32 . H40 . 2.09(1) no
C32 . H41 . 3.33(1) no
C32 . H42 . 2.67(1) no
C32 . H45 . 3.381(12) no
C32 . H55 . 3.34(1) no
C33 . C34 . 1.550(12) yes
C33 . C42 . 3.273(13) yes
C33 . H7 . 3.393(5) no
C33 . H20 . 3.47(1) no
C33 . H38 . 2.612(12) no
C33 . H39 . 1.03767(11) no
C33 . H40 . 1.04916(7) no
C33 . H41 . 2.175(12) no
C33 . H42 . 2.229(13) no
C33 . H52 . 2.908(12) no
C34 . C42 . 2.443(12) yes
C34 . C43 . 2.428(13) yes
C34 . C44 . 3.130(15) yes
C34 . H39 . 2.098(12) no
C34 . H40 . 2.098(13) no
C34 . H41 . 0.93659(9) no
C34 . H42 . 1.1484(1) no
C34 . H47 1_554 3.066(13) no
C34 . H51 . 2.740(12) no
C34 . H52 . 2.463(13) no
C34 . H53 . 3.220(13) no
C34 . H54 . 2.423(13) no
C34 . H55 . 2.774(14) no
C35 . C36 . 1.545(12) yes
C35 . C37 . 2.525(13) yes
C35 . H1 1_545 3.288(15) no
C35 . H2 1_545 3.531(15) no
C35 . H3 1_545 3.091(15) no
C35 . H10 . 3.527(12) no
C35 . H30 1_545 2.959(11) no
C35 . H32 1_545 3.467(11) no
C35 . H33 . 3.424(14) no
C35 . H39 . 3.588(13) no
C35 . H43 . 0.95002(8) no
C35 . H44 . 0.95004(7) no
C35 . H45 . 0.95003(8) no
C35 . H46 . 2.719(14) no
C36 . C37 . 1.342(13) yes
C36 . C38 . 2.403(13) yes
C36 . C39 . 2.722(12) yes
C36 . C40 . 2.325(11) yes
C36 . H1 1_545 3.462(13) no
C36 . H2 1_545 3.171(14) no
C36 . H3 1_545 3.294(13) no
C36 . H8 . 2.950(11) no
C36 . H10 . 3.542(12) no
C36 . H39 . 3.531(12) no
C36 . H43 . 2.063(12) no
C36 . H44 . 2.055(11) no
C36 . H45 . 2.079(13) no
C36 . H46 . 2.082(12) no
C36 . H47 . 3.426(13) no
C37 . C38 . 1.439(12) yes
C37 . C39 . 2.420(12) yes
C37 . C40 . 2.718(11) yes
C37 . H2 1_545 3.088(14) no
C37 . H3 1_545 3.368(13) no
C37 . H8 . 2.959(11) no
C37 . H10 . 3.570(12) no
C37 . H15 1_556 3.476(12) no
C37 . H43 . 3.122(13) no
C37 . H44 . 2.567(13) no
C37 . H45 . 3.122(14) no
C37 . H46 . 1.05487(8) no
C37 . H47 . 2.255(13) no
C37 . H48 . 3.559(12) no
C38 . C39 . 1.414(12) yes
C38 . C40 . 2.374(12) yes
C38 . H6 . 3.016(13) no
C38 . H8 . 3.050(11) no
C38 . H14 1_556 3.489(12) no
C38 . H42 1_556 3.118(13) no
C38 . H46 . 2.173(12) no
C38 . H47 . 1.10445(11) no
C38 . H48 . 2.339(11) no
C38 . H61 1_556 2.948(14) no
C39 . C40 . 1.321(11) yes
C39 . C41 . 2.530(12) yes
C39 . C42 . 3.575(12) yes
C39 . H6 . 2.984(13) no
C39 . H8 . 3.155(11) no
C39 . H46 . 3.387(12) no
C39 . H47 . 2.183(13) no
C39 . H48 . 1.2221(1) no
C39 . H49 . 2.899(12) no
C39 . H50 . 2.549(11) no
C39 . H52 . 3.392(13) no
C39 . H60 1_556 3.107(12) no
C39 . H61 1_556 2.916(14) no
C40 . C41 . 1.59(1) yes
C40 . C42 . 2.553(13) yes
C40 . H8 . 3.16(1) no
C40 . H47 . 3.364(12) no
C40 . H48 . 2.109(11) no
C40 . H49 . 1.901(11) no
C40 . H50 . 2.10(1) no
C40 . H51 . 3.316(13) no
C40 . H52 . 2.503(13) no
C40 . H60 1_556 3.220(12) no
C40 . H61 1_556 3.579(13) no
C41 . C42 . 1.495(14) yes
C41 . C43 . 3.168(13) yes
C41 . H48 . 2.609(13) no
C41 . H49 . 0.90223(9) no
C41 . H50 . 1.00082(8) no
C41 . H51 . 2.025(13) no
C41 . H52 . 1.998(14) no
C41 . H53 . 2.795(13) no
C41 . H60 1_556 3.270(13) no
C42 . C43 . 2.449(12) yes
C42 . H39 . 2.922(13) no
C42 . H41 . 2.624(13) no
C42 . H42 . 3.333(13) no
C42 . H49 . 2.097(14) no
C42 . H50 . 2.027(14) no
C42 . H51 . 0.95005(7) no
C42 . H52 . 0.94999(7) no
C42 . H53 . 2.478(12) no
C42 . H54 . 2.772(12) no
C43 . C44 . 1.514(12) yes
C43 . C45 . 2.524(12) yes
C43 . C46 . 3.437(13) yes
C43 . C50 . 3.259(15) yes
C43 . H22 1_655 3.527(6) no
C43 . H41 . 2.733(14) no
C43 . H42 . 2.359(13) no
C43 . H49 . 3.027(13) no
C43 . H51 . 2.502(12) no
C43 . H52 . 3.229(12) no
C43 . H53 . 0.9500(1) no
C43 . H54 . 0.94996(7) no
C43 . H55 . 2.031(12) no
C43 . H56 . 2.032(13) no
C43 . H57 . 3.545(13) no
C43 . H61 . 3.220(16) no
C44 . C45 . 1.503(11) yes
C44 . C46 . 2.540(13) yes
C44 . C50 . 2.480(15) yes
C44 . H4 1_544 2.937(13) no
C44 . H42 . 2.583(15) no
C44 . H53 . 2.055(13) no
C44 . H54 . 2.004(13) no
C44 . H55 . 0.9500(1) no
C44 . H56 . 0.95002(8) no
C44 . H57 . 2.694(14) no
C44 . H61 . 2.606(16) no
C45 . C46 . 1.376(13) yes
C45 . C47 . 2.390(13) yes
C45 . C48 . 2.822(11) yes
C45 . C49 . 2.369(12) yes
C45 . C50 . 1.347(13) yes
C45 . H4 1_544 2.854(12) no
C45 . H18 1_655 3.596(11) no
C45 . H19 1_655 3.54(1) no
C45 . H42 . 3.436(13) no
C45 . H53 . 2.880(12) no
C45 . H54 . 2.545(12) no
C45 . H55 . 2.022(11) no
C45 . H56 . 1.999(12) no
C45 . H57 . 2.008(13) no
C45 . H58 . 3.296(13) no
C45 . H60 . 3.229(12) no
C45 . H61 . 2.006(14) no
C46 . C47 . 1.357(13) yes
C46 . C48 . 2.384(12) yes
C46 . C49 . 2.701(14) yes
C46 . C50 . 2.302(15) yes
C46 . H4 1_544 3.505(14) no
C46 . H19 1_655 3.259(11) no
C46 . H30 1_645 3.306(13) no
C46 . H31 1_645 3.432(13) no
C46 . H32 1_645 3.524(13) no
C46 . H53 . 3.440(12) no
C46 . H54 . 3.539(13) no
C46 . H55 . 3.222(13) no
C46 . H56 . 2.591(12) no
C46 . H57 . 0.94991(8) no
C46 . H58 . 2.056(13) no
C46 . H59 . 3.356(12) no
C46 . H61 . 3.199(15) no
C47 . C48 . 1.359(13) yes
C47 . C49 . 2.357(15) yes
C47 . C50 . 2.674(16) yes
C47 . H18 1_655 3.386(14) no
C47 . H19 1_655 3.535(15) no
C47 . H30 1_645 3.463(13) no
C47 . H32 1_645 3.328(13) no
C47 . H57 . 2.004(14) no
C47 . H58 . 1.02598(7) no
C47 . H59 . 2.116(13) no
C47 . H60 . 3.309(15) no
C48 . C49 . 1.439(11) yes
C48 . C50 . 2.396(13) yes
C48 . H16 1_655 3.111(11) no
C48 . H18 1_655 3.09(1) no
C48 . H37 1_655 3.334(12) no
C48 . H38 1_655 3.49(1) no
C48 . H57 . 3.229(12) no
C48 . H58 . 2.043(13) no
C48 . H59 . 1.09323(9) no
C48 . H60 . 2.214(11) no
C48 . H61 . 3.285(13) no
C48 . H63 1_554 2.883(14) no
C49 . C50 . 1.325(14) yes
C49 . H16 1_655 3.351(13) no
C49 . H18 1_655 2.952(13) no
C49 . H58 . 3.284(15) no
C49 . H59 . 2.266(12) no
C49 . H60 . 1.08476(9) no
C49 . H61 . 1.990(14) no
C49 . H63 1_554 2.940(16) no
C50 . H4 1_544 3.115(16) no
C50 . H18 1_655 3.217(14) no
C50 . H42 . 3.401(15) no
C50 . H54 . 2.914(15) no
C50 . H55 . 2.609(14) no
C50 . H56 . 3.197(15) no
C50 . H57 . 3.161(15) no
C50 . H59 . 3.417(13) no
C50 . H60 . 1.995(14) no
C50 . H61 . 0.99105(7) no
C51 . C52 . 1.475(12) yes
C51 . H1 1_545 3.502(14) no
C51 . H12 1_545 3.206(12) no
C51 . H13 1_545 3.081(12) no
C51 . H34 . 3.305(12) no
C51 . H49 . 3.289(13) no
C51 . H56 . 3.336(13) no
C51 . H62 . 2.012(12) no
C51 . H63 . 1.972(13) no
C51 . H64 . 2.024(13) no
C52 . H11 1_545 3.491(13) no
C52 . H12 1_545 3.208(14) no
C52 . H13 1_545 3.281(13) no
C52 . H25 1_645 2.954(15) no
C52 . H26 1_645 3.203(15) no
C52 . H59 1_556 3.587(14) no
C52 . H62 . 0.95008(8) no
C52 . H63 . 0.9500(1) no
C52 . H64 . 0.94997(9) no
H1 . H2 . 1.64918(15) no
H1 . H3 . 1.52396(11) no
H1 . H4 . 3.349(15) no
H1 . H13 . 2.563(14) no
H1 . H33 1_565 3.245(8) no
H1 . H43 1_565 2.614(15) no
H1 . H44 1_565 3.465(15) no
H2 . H3 . 1.25804(12) no
H2 . H4 . 2.378(15) no
H2 . H43 1_565 3.267(15) no
H2 . H44 1_565 3.510(15) no
H2 . H46 1_565 3.108(15) no
H2 . H55 1_566 3.590(15) no
H2 . H61 1_566 3.302(15) no
H3 . H4 . 3.300(15) no
H3 . H23 . 3.405(13) no
H3 . H37 1_566 3.272(15) no
H3 . H43 1_565 2.763(15) no
H3 . H44 1_565 2.855(15) no
H3 . H46 1_565 3.126(14) no
H4 . H5 . 2.302(14) no
H4 . H34 1_566 3.592(16) no
H4 . H55 1_566 2.505(13) no
H4 . H56 1_566 2.993(14) no
H4 . H61 1_566 3.219(16) no
H5 . H6 . 2.160(14) no
H5 . H14 1_556 3.349(14) no
H5 . H26 1_655 3.202(14) no
H5 . H27 1_655 2.641(15) no
H5 . H34 1_566 3.411(15) no
H6 . H7 . 3.472(12) no
H6 . H8 . 2.441(13) no
H6 . H9 . 3.475(13) no
H6 . H14 1_556 2.635(13) no
H6 . H27 1_655 2.813(15) no
H6 . H47 . 2.967(12) no
H6 . H48 . 2.711(13) no
H7 . H8 . 1.55131(14) no
H7 . H9 . 2.640(11) no
H7 . H10 . 2.361(11) no
H7 . H11 . 3.072(12) no
H7 . H20 . 2.42(1) no
H7 . H39 . 2.665(5) no
H7 . H40 . 3.341(6) no
H7 . H52 . 3.109(12) no
H8 . H9 . 2.356(11) no
H8 . H10 . 2.153(11) no
H8 . H20 . 3.26(1) no
H8 . H39 . 3.177(5) no
H8 . H45 . 3.549(12) no
H8 . H46 . 3.537(11) no
H8 . H52 . 3.108(13) no
H9 . H10 . 1.58844(13) no
H9 . H15 1_556 2.563(11) no
H9 . H19 . 3.34(1) no
H9 . H20 . 3.25(1) no
H9 . H21 . 2.430(11) no
H9 . H22 . 3.443(12) no
H9 . H23 . 3.416(12) no
H9 . H24 . 2.225(11) no
H9 . H29 . 2.96(1) no
H10 . H15 1_556 3.125(11) no
H10 . H19 . 2.398(11) no
H10 . H20 . 2.10(1) no
H10 . H21 . 2.582(11) no
H10 . H44 . 3.435(12) no
H10 . H45 . 3.129(12) no
H10 . H46 . 3.580(12) no
H11 . H12 . 1.57270(12) no
H11 . H13 . 1.62960(14) no
H11 . H14 . 3.126(13) no
H11 . H40 . 3.412(11) no
H11 . H41 . 3.233(12) no
H11 . H52 . 3.463(12) no
H11 . H64 1_565 2.604(13) no
H12 . H13 . 1.57094(11) no
H12 . H14 . 2.292(12) no
H12 . H33 1_565 3.236(12) no
H12 . H34 1_565 2.778(12) no
H12 . H35 1_565 3.231(13) no
H12 . H62 1_565 3.473(14) no
H12 . H64 1_565 2.610(15) no
H13 . H14 . 3.409(12) no
H13 . H33 1_565 2.518(12) no
H13 . H34 1_565 2.851(13) no
H13 . H35 1_565 3.137(13) no
H13 . H64 1_565 2.655(13) no
H14 . H15 . 2.610(13) no
H14 . H34 1_565 3.556(11) no
H14 . H35 1_565 3.230(12) no
H14 . H40 . 3.351(12) no
H14 . H41 . 3.444(13) no
H14 . H47 1_554 2.703(12) no
H15 . H16 . 2.334(12) no
H15 . H29 1_554 2.816(12) no
H15 . H38 . 3.076(13) no
H15 . H40 . 3.499(13) no
H15 . H46 1_554 2.980(12) no
H15 . H47 1_554 3.429(6) no
H16 . H17 . 3.229(11) no
H16 . H18 . 2.262(11) no
H16 . H28 1_554 3.456(12) no
H16 . H29 1_554 3.113(12) no
H16 . H38 . 2.737(11) no
H16 . H40 . 3.563(12) no
H16 . H59 1_455 2.89(1) no
H16 . H60 1_455 2.945(13) no
H17 . H18 . 1.55121(14) no
H17 . H19 . 2.52(1) no
H17 . H20 . 2.930(11) no
H17 . H21 . 3.597(11) no
H17 . H22 . 2.38(1) no
H17 . H28 1_554 2.731(12) no
H18 . H19 . 2.23(1) no
H18 . H20 . 2.58(1) no
H18 . H22 . 3.28(1) no
H18 . H28 1_554 3.241(13) no
H18 . H59 1_455 3.597(11) no
H18 . H60 1_455 2.860(13) no
H19 . H20 . 1.53637(14) no
H19 . H21 . 2.33(1) no
H19 . H22 . 2.42(1) no
H19 . H53 1_455 3.17(1) no
H19 . H54 1_455 3.310(11) no
H19 . H57 1_455 3.454(12) no
H20 . H21 . 3.369(9) no
H20 . H22 . 3.53(1) no
H20 . H39 . 3.015(11) no
H20 . H40 . 3.25(1) no
H20 . H45 . 3.187(12) no
H21 . H22 . 1.63182(12) no
H21 . H23 . 3.08(1) no
H21 . H24 . 2.77(1) no
H21 . H29 . 2.894(11) no
H21 . H51 1_455 3.273(12) no
H21 . H53 1_455 2.903(5) no
H21 . H54 1_455 3.478(5) no
H22 . H23 . 2.54(1) no
H22 . H24 . 3.036(11) no
H22 . H25 . 3.345(14) no
H22 . H51 1_455 3.119(11) no
H22 . H53 1_455 3.203(6) no
H22 . H54 1_455 2.981(5) no
H23 . H24 . 1.49037(11) no
H23 . H25 . 2.573(15) no
H23 . H29 . 3.434(12) no
H23 . H36 1_566 2.839(12) no
H23 . H37 1_566 3.390(13) no
H24 . H29 . 2.478(11) no
H24 . H35 1_566 3.596(13) no
H24 . H36 1_566 2.422(12) no
H25 . H26 . 2.379(14) no
H25 . H51 1_455 3.445(16) no
H25 . H62 1_465 2.555(15) no
H25 . H63 1_465 3.063(16) no
H25 . H64 1_465 2.766(15) no
H26 . H27 . 2.325(15) no
H26 . H62 1_465 3.507(15) no
H26 . H63 1_465 2.879(15) no
H26 . H64 1_465 2.765(14) no
H27 . H28 . 2.334(16) no
H27 . H31 1_556 2.958(14) no
H27 . H32 1_556 3.578(14) no
H27 . H48 1_455 2.577(14) no
H27 . H50 1_455 3.419(16) no
H28 . H29 . 2.630(11) no
H28 . H31 1_556 3.173(12) no
H28 . H32 1_556 3.414(11) no
H28 . H48 1_455 2.999(11) no
H28 . H50 1_455 3.344(12) no
H29 . H35 1_566 3.261(12) no
H29 . H36 1_566 3.039(12) no
H30 . H31 . 1.30210(11) no
H30 . H32 . 1.12285(9) no
H30 . H43 1_565 2.924(12) no
H30 . H44 1_565 2.617(11) no
H30 . H45 1_565 2.839(11) no
H30 . H57 1_465 2.583(13) no
H30 . H58 1_465 2.880(14) no
H31 . H32 . 1.21696(9) no
H31 . H57 1_465 2.721(12) no
H31 . H58 1_465 3.081(13) no
H32 . H33 1_565 3.359(13) no
H32 . H43 1_565 3.186(11) no
H32 . H44 1_565 3.384(11) no
H32 . H45 1_565 3.26(1) no
H32 . H57 1_465 2.997(12) no
H32 . H58 1_465 2.515(13) no
H33 . H34 . 1.55128(12) no
H33 . H35 . 1.55137(14) no
H33 . H36 . 3.301(14) no
H33 . H43 . 2.552(14) no
H33 . H45 . 3.550(14) no
H34 . H35 . 1.55135(14) no
H34 . H36 . 3.334(13) no
H34 . H55 . 3.585(13) no
H34 . H56 . 3.399(13) no
H35 . H36 . 2.333(13) no
H36 . H37 . 2.568(11) no
H37 . H38 . 2.367(13) no
H37 . H46 1_554 3.395(13) no
H37 . H58 1_455 3.199(13) no
H37 . H59 1_455 2.382(12) no
H38 . H39 . 3.371(12) no
H38 . H40 . 2.245(12) no
H38 . H46 1_554 2.788(13) no
H38 . H59 1_455 2.784(11) no
H39 . H40 . 1.76753(16) no
H39 . H41 . 2.710(12) no
H39 . H42 . 3.015(13) no
H39 . H45 . 2.921(13) no
H39 . H52 . 2.387(12) no
H40 . H41 . 2.341(12) no
H40 . H42 . 2.643(13) no
H40 . H47 1_554 3.333(13) no
H40 . H52 . 3.485(13) no
H41 . H42 . 1.51703(13) no
H41 . H47 1_554 2.683(13) no
H41 . H51 . 2.610(13) no
H41 . H52 . 2.611(13) no
H41 . H53 . 3.469(14) no
H41 . H54 . 2.409(13) no
H41 . H55 . 3.375(15) no
H42 . H47 1_554 2.418(12) no
H42 . H51 . 3.511(12) no
H42 . H52 . 3.539(13) no
H42 . H53 . 3.295(13) no
H42 . H54 . 2.209(12) no
H42 . H55 . 2.068(15) no
H42 . H56 . 3.366(15) no
H42 . H61 . 2.697(15) no
H43 . H44 . 1.55143(11) no
H43 . H45 . 1.55141(13) no
H43 . H46 . 3.343(13) no
H44 . H45 . 1.55138(12) no
H44 . H46 . 2.373(13) no
H45 . H46 . 3.370(14) no
H46 . H47 . 2.597(12) no
H47 . H48 . 2.677(12) no
H47 . H61 1_556 3.092(14) no
H48 . H49 . 3.125(13) no
H48 . H50 . 2.151(12) no
H48 . H52 . 3.514(13) no
H48 . H60 1_556 3.141(12) no
H48 . H61 1_556 3.372(15) no
H49 . H50 . 1.60917(16) no
H49 . H51 . 2.616(14) no
H49 . H52 . 2.735(14) no
H49 . H53 . 2.525(13) no
H49 . H60 1_556 2.852(13) no
H50 . H51 . 2.170(13) no
H50 . H52 . 2.439(14) no
H50 . H53 . 3.301(13) no
H50 . H60 1_556 3.137(13) no
H51 . H52 . 1.55131(14) no
H51 . H53 . 2.446(12) no
H51 . H54 . 2.538(12) no
H52 . H53 . 3.392(12) no
H52 . H54 . 3.477(12) no
H53 . H54 . 1.55126(13) no
H53 . H55 . 2.783(13) no
H53 . H56 . 2.244(12) no
H53 . H57 . 3.359(13) no
H54 . H55 . 2.409(12) no
H54 . H56 . 2.746(14) no
H54 . H61 . 2.782(16) no
H55 . H56 . 1.55123(12) no
H55 . H57 . 3.466(14) no
H55 . H61 . 2.436(15) no
H56 . H57 . 2.414(13) no
H56 . H61 . 3.460(16) no
H57 . H58 . 2.321(13) no
H58 . H59 . 2.361(13) no
H59 . H60 . 2.718(11) no
H59 . H62 1_554 3.517(14) no
H59 . H63 1_554 2.836(13) no
H60 . H61 . 2.235(14) no
H60 . H63 1_554 3.389(16) no
H62 . H63 . 1.55147(13) no
H62 . H64 . 1.55141(11) no
H63 . H64 . 1.55133(13) no

loop_
_geom_torsion_atom_site_label_1
_geom_torsion_site_symmetry_1
_geom_torsion_atom_site_label_2
_geom_torsion_site_symmetry_2
_geom_torsion_atom_site_label_3
_geom_torsion_site_symmetry_3
_geom_torsion_atom_site_label_4
_geom_torsion_site_symmetry_4
_geom_torsion
_geom_torsion_publ_flag
N2 . Cu1 . N1 . C8 . -20.2(1) yes
N2 . Cu1 . N1 . C16 . -137.5(1) yes
N2 . Cu1 . N1 . C17 . 103.0(1) yes
N3 . Cu1 . N1 . C8 . 103.5(1) yes
N3 . Cu1 . N1 . C16 . -13.8(1) yes
N3 . Cu1 . N1 . C17 . -133.3(1) yes
N4 . Cu1 . N1 . C8 . -151.1(1) yes
N4 . Cu1 . N1 . C16 . 91.5(1) yes
N4 . Cu1 . N1 . C17 . -27.9(2) yes
N1 . Cu1 . N2 . C2 . -136.2(1) yes
N1 . Cu1 . N2 . C6 . 32.5(1) yes
N3 . Cu1 . N2 . C2 . 121.0(1) yes
N3 . Cu1 . N2 . C6 . -70.3(1) yes
N4 . Cu1 . N2 . C2 . -11.2(2) yes
N4 . Cu1 . N2 . C6 . 157.5(1) yes
N1 . Cu1 . N3 . C10 . -149.1(1) yes
N1 . Cu1 . N3 . C14 . 42.0(1) yes
N2 . Cu1 . N3 . C10 . -45.3(2) yes
N2 . Cu1 . N3 . C14 . 145.9(1) yes
N4 . Cu1 . N3 . C10 . 95.1(1) yes
N4 . Cu1 . N3 . C14 . -73.8(1) yes
N1 . Cu1 . N4 . C25 . -106.0(6) yes
N2 . Cu1 . N4 . C25 . 136.3(6) yes
N3 . Cu1 . N4 . C25 . -3.9(7) yes
N6 . Cu2 . N5 . C34 . 20.8(1) yes
N6 . Cu2 . N5 . C42 . 137.2(1) yes
N6 . Cu2 . N5 . C43 . -102.1(1) yes
N7 . Cu2 . N5 . C34 . -104.4(1) yes
N7 . Cu2 . N5 . C42 . 12.0(1) yes
N7 . Cu2 . N5 . C43 . 132.7(1) yes
N8 . Cu2 . N5 . C34 . 155.1(1) yes
N8 . Cu2 . N5 . C42 . -88.5(1) yes
N8 . Cu2 . N5 . C43 . 32.2(1) yes
N5 . Cu2 . N6 . C28 . 142.2(1) yes
N5 . Cu2 . N6 . C32 . -33.8(1) yes
N7 . Cu2 . N6 . C28 . -113.8(1) yes
N7 . Cu2 . N6 . C32 . 70.1(2) yes
N8 . Cu2 . N6 . C28 . 14.8(2) yes
N8 . Cu2 . N6 . C32 . -161.3(1) yes
N5 . Cu2 . N7 . C36 . 147.7(1) yes
N5 . Cu2 . N7 . C40 . -42.1(1) yes
N6 . Cu2 . N7 . C36 . 43.0(2) yes
N6 . Cu2 . N7 . C40 . -146.8(1) yes
N8 . Cu2 . N7 . C36 . -96.7(1) yes
N8 . Cu2 . N7 . C40 . 73.5(1) yes
N5 . Cu2 . N8 . C51 . 75.6(7) yes
N6 . Cu2 . N8 . C51 . -163.9(7) yes
N7 . Cu2 . N8 . C51 . -25.1(7) yes
Cu1 . N1 . C8 . C7 . -28.0(1) yes
C16 . N1 . C8 . C7 . 87.7(1) yes
C17 . N1 . C8 . C7 . -151.6(1) yes
Cu1 . N1 . C16 . C15 . -37.7(8) yes
C8 . N1 . C16 . C15 . -154.3(9) yes
C17 . N1 . C16 . C15 . 83.6(1) yes
Cu1 . N1 . C17 . C18 . -47.1(9) yes
C8 . N1 . C17 . C18 . 74.1(1) yes
C16 . N1 . C17 . C18 . -165.1(9) yes
Cu1 . N2 . C2 . C1 . -11.9(1) yes
Cu1 . N2 . C2 . C3 . 173.0(8) yes
C6 . N2 . C2 . C1 . 179.6(1) yes
C6 . N2 . C2 . C3 . 4.4(2) yes
Cu1 . N2 . C6 . C5 . -171.8(1) yes
Cu1 . N2 . C6 . C7 . 6.4(1) yes
C2 . N2 . C6 . C5 . -2.2(2) yes
C2 . N2 . C6 . C7 . 176.0(1) yes
Cu1 . N3 . C10 . C9 . 12.4(1) yes
Cu1 . N3 . C10 . C11 . -166.5(8) yes
C14 . N3 . C10 . C9 . -178.8(1) yes
C14 . N3 . C10 . C11 . 2.3(2) yes
Cu1 . N3 . C14 . C13 . 166.9(8) yes
Cu1 . N3 . C14 . C15 . -12.4(1) yes
C10 . N3 . C14 . C13 . -2.7(2) yes
C10 . N3 . C14 . C15 . 178.1(1) yes
Cu1 . N4 . C25 . C26 . 97.4(2) yes
Cu2 . N5 . C34 . C33 . 24.6(1) yes
C42 . N5 . C34 . C33 . -92.5(1) yes
C43 . N5 . C34 . C33 . 151.6(1) yes
Cu2 . N5 . C42 . C41 . 41.7(1) yes
C34 . N5 . C42 . C41 . 161.5(1) yes
C43 . N5 . C42 . C41 . -83.1(2) yes
Cu2 . N5 . C43 . C44 . 42.2(1) yes
C34 . N5 . C43 . C44 . -82.9(1) yes
C42 . N5 . C43 . C44 . 162.5(1) yes
Cu2 . N6 . C28 . C27 . 4.3(1) yes
Cu2 . N6 . C28 . C29 . -171.1(8) yes
C32 . N6 . C28 . C27 . -179.7(1) yes
C32 . N6 . C28 . C29 . 4.9(2) yes
Cu2 . N6 . C32 . C31 . 173.1(7) yes
Cu2 . N6 . C32 . C33 . -3.5(1) yes
C28 . N6 . C32 . C31 . -3.2(2) yes
C28 . N6 . C32 . C33 . -179.8(1) yes
Cu2 . N7 . C36 . C35 . -12.7(1) yes
Cu2 . N7 . C36 . C37 . 169.8(9) yes
C40 . N7 . C36 . C35 . 177.3(1) yes
C40 . N7 . C36 . C37 . -0.2(2) yes
Cu2 . N7 . C40 . C39 . -171.4(8) yes
Cu2 . N7 . C40 . C41 . 13.8(1) yes
C36 . N7 . C40 . C39 . -1.0(2) yes
C36 . N7 . C40 . C41 . -175.7(1) yes
Cu2 . N8 . C51 . C52 . 119.3(9) yes
N2 . C2 . C3 . C4 . -3.6(2) yes
C1 . C2 . C3 . C4 . -178.8(1) yes
C2 . C3 . C4 . C5 . 0.1(2) yes
C3 . C4 . C5 . C6 . 2.0(2) yes
C4 . C5 . C6 . N2 . -1.0(2) yes
C4 . C5 . C6 . C7 . -179.2(1) yes
N2 . C6 . C7 . C8 . -72.0(1) yes
C5 . C6 . C7 . C8 . 106.3(2) yes
C6 . C7 . C8 . N1 . 85.7(1) yes
N3 . C10 . C11 . C12 . 0.8(2) yes
C9 . C10 . C11 . C12 . -178.1(1) yes
C10 . C11 . C12 . C13 . -3.4(2) yes
C11 . C12 . C13 . C14 . 2.9(2) yes
C12 . C13 . C14 . N3 . 0.2(2) yes
C12 . C13 . C14 . C15 . 179.4(1) yes
N3 . C14 . C15 . C16 . -53.8(1) yes
C13 . C14 . C15 . C16 . 127.0(1) yes
C14 . C15 . C16 . N1 . 87.1(1) yes
N1 . C17 . C18 . C19 . -154.6(1) yes
C17 . C18 . C19 . C20 . -96.0(2) yes
C17 . C18 . C19 . C24 . 83.7(2) yes
C18 . C19 . C20 . C21 . 178.6(1) yes
C24 . C19 . C20 . C21 . -1.1(2) yes
C18 . C19 . C24 . C23 . 178.4(1) yes
C20 . C19 . C24 . C23 . -1.9(2) yes
C19 . C20 . C21 . C22 . 3.4(2) yes
C20 . C21 . C22 . C23 . -2.8(3) yes
C21 . C22 . C23 . C24 . -0.1(2) yes
C22 . C23 . C24 . C19 . 2.5(2) yes
N6 . C28 . C29 . C30 . -2.8(2) yes
C27 . C28 . C29 . C30 . -177.8(1) yes
C28 . C29 . C30 . C31 . -1.1(2) yes
C29 . C30 . C31 . C32 . 3.0(2) yes
C30 . C31 . C32 . N6 . -0.8(2) yes
C30 . C31 . C32 . C33 . 175.8(1) yes
N6 . C32 . C33 . C34 . 67.7(1) yes
C31 . C32 . C33 . C34 . -109.0(1) yes
C32 . C33 . C34 . N5 . -78.0(1) yes
N7 . C36 . C37 . C38 . 1.9(2) yes
C35 . C36 . C37 . C38 . -175.4(1) yes
C36 . C37 . C38 . C39 . -2.5(2) yes
C37 . C38 . C39 . C40 . 1.4(2) yes
C38 . C39 . C40 . N7 . 0.3(2) yes
C38 . C39 . C40 . C41 . 174.8(1) yes
N7 . C40 . C41 . C42 . 53.3(2) yes
C39 . C40 . C41 . C42 . -121.5(1) yes
C40 . C41 . C42 . N5 . -89.3(1) yes
N5 . C43 . C44 . C45 . 157.8(1) yes
C43 . C44 . C45 . C46 . 95.9(2) yes
C43 . C44 . C45 . C50 . -81.5(2) yes
C44 . C45 . C46 . C47 . -178.6(1) yes
C50 . C45 . C46 . C47 . -1.1(2) yes
C44 . C45 . C50 . C49 . 179.1(1) yes
C46 . C45 . C50 . C49 . 1.5(2) yes
C45 . C46 . C47 . C48 . -1.1(2) yes
C46 . C47 . C48 . C49 . 2.6(2) yes
C47 . C48 . C49 . C50 . -2.2(2) yes
C48 . C49 . C50 . C45 . 0.2(2) yes
